data_7224460
loop_
_publ_author_name
'Meyer, Andreas'
'Abdullin, Dinar'
'Schnakenburg, Gregor'
'Schiemann, Olav'

_publ_section_title
;
 Single and double nitroxide labeled bis(terpyridine)-copper(ii):
 influence of orientation selectivity and multispin effects on PELDOR and
 RIDME.
;
_journal_issue 13
_journal_name_full 'Physical chemistry chemical physics : PCCP'
_journal_page_first 9262
_journal_page_last 9271
_journal_paper_doi 10.1039/c5cp07621h
_journal_volume 18
_journal_year 2016
_chemical_formula_moiety 'C88 H70 Cu N8 O6, 2(F6 P), 4.5(C3 H6 O), C6 H12'
_chemical_formula_sum 'C107.5 H109 Cu F12 N8 O10.5 P2'
_chemical_formula_weight 2034.50
_chemical_name_systematic AM30
_space_group_crystal_system triclinic
_space_group_IT_number 2
_space_group_name_Hall '-P 1'
_space_group_name_H-M_alt 'P -1'
_symmetry_space_group_name_Hall '-P 1'
_symmetry_space_group_name_H-M 'P -1'
_atom_sites_solution_hydrogens geom
_audit_creation_date 2015-12-08
_audit_creation_method
;
Olex2 1.2
(compiled 2015.09.30 svn.r3233 for OlexSys, GUI svn.r5103)
;
_audit_update_record
;
2015-12-08 deposited with the CCDC.
2016-02-24 downloaded from the CCDC.
;
_cell_angle_alpha 71.678(3)
_cell_angle_beta 67.478(3)
_cell_angle_gamma 86.691(3)
_cell_formula_units_Z 4
_cell_length_a 20.1608(8)
_cell_length_b 22.3481(8)
_cell_length_c 25.7380(10)
_cell_measurement_reflns_used 12136
_cell_measurement_temperature 123(2)
_cell_measurement_theta_max 26.84
_cell_measurement_theta_min 2.60
_cell_volume 10142.9(7)
_computing_molecular_graphics 'Olex2 (Dolomanov et al., 2009)'
_computing_publication_material 'Olex2 (Dolomanov et al., 2009)'
_computing_structure_refinement 'ShelXL (Sheldrick, 2015)'
_computing_structure_solution 'XT (Sheldrick, 2015)'
_diffrn_ambient_temperature 123(2)
_diffrn_detector 'image plate (34 cm diameter)'
_diffrn_detector_area_resol_mean 6.67
_diffrn_detector_type STOE
_diffrn_measured_fraction_theta_full 0.983
_diffrn_measured_fraction_theta_max 0.983
_diffrn_measurement_device '2-circle goniometer'
_diffrn_measurement_device_type 'STOE IPDS-2T'
_diffrn_measurement_method 'rotation method'
_diffrn_radiation_collimation '0.5 mm diameter, monocapillary'
_diffrn_radiation_monochromator 'plane graphite'
_diffrn_radiation_polarisn_norm 0
_diffrn_radiation_type MoK\a
_diffrn_radiation_wavelength 0.71073
_diffrn_reflns_av_R_equivalents 0.0839
_diffrn_reflns_av_unetI/netI 0.2945
_diffrn_reflns_Laue_measured_fraction_full 0.983
_diffrn_reflns_Laue_measured_fraction_max 0.983
_diffrn_reflns_limit_h_max 24
_diffrn_reflns_limit_h_min -20
_diffrn_reflns_limit_k_max 26
_diffrn_reflns_limit_k_min -26
_diffrn_reflns_limit_l_max 30
_diffrn_reflns_limit_l_min -24
_diffrn_reflns_number 62874
_diffrn_reflns_point_group_measured_fraction_full 0.983
_diffrn_reflns_point_group_measured_fraction_max 0.983
_diffrn_reflns_theta_full 25.242
_diffrn_reflns_theta_max 25.250
_diffrn_reflns_theta_min 2.598
_diffrn_source 'sealed X-ray tube, 12 x 0.4 mm long-fine focus'
_diffrn_source_current 40
_diffrn_source_power 2.00
_diffrn_source_voltage 50
_exptl_absorpt_coefficient_mu 0.332
_exptl_absorpt_correction_T_max 0.9395
_exptl_absorpt_correction_T_min 0.6176
_exptl_absorpt_correction_type numerical
_exptl_absorpt_process_details 'STOE XRed'
_exptl_crystal_colour 'clear green'
_exptl_crystal_colour_lustre clear
_exptl_crystal_colour_primary green
_exptl_crystal_density_diffrn 1.332
_exptl_crystal_description needle
_exptl_crystal_F_000 4244
_exptl_crystal_size_max 0.31
_exptl_crystal_size_mid 0.15
_exptl_crystal_size_min 0.12
_refine_diff_density_max 0.570
_refine_diff_density_min -0.345
_refine_diff_density_rms 0.057
_refine_ls_extinction_method none
_refine_ls_goodness_of_fit_ref 0.717
_refine_ls_hydrogen_treatment constr
_refine_ls_matrix_type full
_refine_ls_number_parameters 2573
_refine_ls_number_reflns 36067
_refine_ls_number_restraints 96
_refine_ls_restrained_S_all 0.728
_refine_ls_R_factor_all 0.1895
_refine_ls_R_factor_gt 0.0614
_refine_ls_shift/su_max 0.001
_refine_ls_shift/su_mean 0.000
_refine_ls_structure_factor_coef Fsqd
_refine_ls_weighting_details
;
 w=1/[\s^2^(Fo^2^)+(0.0276P)^2^]
 where P=(Fo^2^+2Fc^2^)/3
;
_refine_ls_weighting_scheme calc
_refine_ls_wR_factor_gt 0.1036
_refine_ls_wR_factor_ref 0.1242
_reflns_Friedel_coverage 0.000
_reflns_number_gt 11323
_reflns_number_total 36067
_reflns_threshold_expression 'I > 2\s(I)'
_cod_data_source_file c5cp07621h2.cif
_cod_data_source_block 3719
_cod_depositor_comments
;Adding full bibliography for 7224460.cif.

 Adding full bibliography for 7224460.cif.
;
_cod_database_code 7224460
_shelxl_version_number 2013-2
_shelx_space_group_comment
;
The symmetry employed for this shelxl refinement is uniquely defined
by the following loop, which should always be used as a source of
symmetry information in preference to the above space-group names.
They are only intended as comments.
;
_olex2_refinement_description
;
1. Fixed Uiso
 At 1.2 times of:
  All C(H) groups, All C(H,H) groups
 At 1.5 times of:
  All C(H,H,H) groups
2. Uiso/Uaniso restraints and constraints
Uanis(C97E) \\sim Ueq, Uanis(C96E) \\sim Ueq, Uanis(C95E) \\sim Ueq,
Uanis(C90B) \\sim Ueq, Uanis(C92B) \\sim Ueq, Uanis(C93B) \\sim Ueq, Uanis(F6A)
\\sim Ueq: with sigma of 0.005 and sigma for terminal atoms of 0.01
Uanis(O7H) \\sim Ueq, Uanis(C96A) \\sim Ueq, Uanis(F6B) \\sim Ueq, Uanis(F4B)
\\sim Ueq, Uanis(F5A) \\sim Ueq: with sigma of 0.005 and sigma for terminal
atoms of 0.01
Uanis(F5A) \\sim Ueq, Uanis(O7B) \\sim Ueq, Uanis(O7C) \\sim Ueq, Uanis(O7F)
\\sim Ueq, Uanis(O7H) \\sim Ueq, Uanis(F3D) \\sim Ueq: with sigma of 0.005 and
sigma for terminal atoms of 0.01
3.a Secondary CH2 refined with riding coordinates:
 C89A(H89A,H89B), C90A(H90A,H90B), C91A(H91A,H91B), C92A(H92A,H92B), C93A(H93A,
 H93B), C94A(H94A,H94B), C89B(H89C,H89D), C90B(H90C,H90D), C91B(H91C,H91D),
 C92B(H92C,H92D), C93B(H93C,H93D), C94B(H94C,H94D)
3.b Aromatic/amide H refined with riding coordinates:
 C2A(H2A), C3A(H3A), C4A(H4A), C5A(H5A), C7A(H7A), C9A(H9A), C12A(H12A),
 C13A(H13A), C14A(H14A), C15A(H15A), C17A(H17A), C18A(H18A), C20A(H20A),
 C21A(H21A), C25A(H25A), C26A(H26A), C28A(H28A), C29A(H29A), C31A(H31A),
 C32A(H32A), C34A(H34A), C35A(H35A), C40A(H40A), C46A(H46A), C47A(H47A),
 C48A(H48A), C49A(H49A), C51A(H51A), C53A(H53A), C56A(H56A), C57A(H57A),
 C58A(H58A), C59A(H59A), C61A(H61A), C62A(H62A), C64A(H64A), C65A(H65A),
 C69A(H69A), C70A(H70A), C72A(H72A), C73A(H73A), C75A(H75A), C76A(H76A),
 C78A(H78A), C79A(H79A), C84A(H84A), C2B(H2B), C3B(H3B), C4B(H4B), C5B(H5B),
 C7B(H7B), C9B(H9B), C12B(H12B), C13B(H13B), C14B(H14B), C15B(H15B), C17B(H17B),
  C18B(H18B), C20B(H20B), C21B(H21B), C25B(H25B), C26B(H26B), C28B(H28B),
 C29B(H29B), C31B(H31B), C32B(H32B), C34B(H34B), C35B(H35B), C40B(H40B),
 C46B(H46B), C47B(H47B), C48B(H48B), C49B(H49B), C51B(H51B), C53B(H53B),
 C56B(H56B), C57B(H57B), C58B(H58B), C59B(H59B), C61B(H61B), C62B(H62B),
 C64B(H64B), C65B(H65B), C69B(H69B), C70B(H70B), C72B(H72B), C73B(H73B),
 C75B(H75B), C76B(H76B), C78B(H78B), C79B(H79B), C84B(H84B)
3.c Idealised Me refined as rotating group:
 C41A(H41A,H41B,H41C), C42A(H42A,H42B,H42C), C43A(H43A,H43B,H43C), C44A(H44A,
 H44B,H44C), C85A(H85A,H85B,H85C), C86A(H86A,H86B,H86C), C87A(H87A,H87B,H87C),
 C88A(H88A,H88B,H88C), C41B(H41D,H41E,H41F), C42B(H42D,H42E,H42F), C43B(H43D,
 H43E,H43F), C44B(H44D,H44E,H44F), C85B(H85D,H85E,H85F), C86B(H86D,H86E,H86F),
 C87B(H87D,H87E,H87F), C88B(H88D,H88E,H88F), C95A(H95A,H95B,H95C), C97A(H97A,
 H97B,H97C), C95B(H95D,H95E,H95F), C97B(H97D,H97E,H97F), C95C(H95G,H95H,H95I),
 C97C(H97G,H97H,H97I), C95D(H95J,H95K,H95L), C97D(H97J,H97K,H97L), C95E(H95M,
 H95N,H95O), C97E(H97M,H97N,H97O), C95F(H95P,H95Q,H95R), C97F(H97P,H97Q,H97R),
 C95G(H95S,H95T,H95U), C97G(H97S,H97T,H97U), C95H(H95V,H95W,H95X), C97H(H97V,
 H97W,H97X), C95I(H95Y,H,HA), C97I(H97Y,HB,HC)
;
_olex2_submission_special_instructions 'No special instructions were received'

loop_
_space_group_symop_operation_xyz
'x, y, z'
'-x, -y, -z'

loop_
_atom_site_label
_atom_site_type_symbol
_atom_site_fract_x
_atom_site_fract_y
_atom_site_fract_z
_atom_site_U_iso_or_equiv
_atom_site_adp_type
_atom_site_occupancy
_atom_site_site_symmetry_order
_atom_site_calc_flag
_atom_site_refinement_flags_posn
_atom_site_refinement_flags_adp
Cu1A Cu 0.66878(4) 0.72939(3) 0.86457(3) 0.02457(18) Uani 1 1 d . .
O1A O -0.2820(2) 0.09975(19) 1.27581(19) 0.0431(12) Uani 1 1 d . .
O2A O -0.3511(2) 0.1627(2) 1.32525(18) 0.0415(11) Uani 1 1 d . .
O3A O -0.5697(2) -0.0164(2) 1.43594(18) 0.0412(11) Uani 1 1 d . .
O4A O 1.4062(2) 1.54089(17) 0.56932(17) 0.0349(10) Uani 1 1 d . .
O5A O 1.4424(2) 1.49157(19) 0.64363(18) 0.0444(10) Uani 1 1 d . .
O6A O 1.6145(2) 1.6981(2) 0.58533(18) 0.0553(12) Uani 1 1 d . .
N1A N 0.6565(2) 0.6949(2) 0.9530(2) 0.0282(12) Uani 1 1 d . .
N2A N 0.5905(2) 0.6645(2) 0.8956(2) 0.0231(11) Uani 1 1 d . .
N3A N 0.6521(2) 0.7369(2) 0.78760(19) 0.0225(11) Uani 1 1 d . .
N4A N 0.7787(2) 0.6969(2) 0.8225(2) 0.0328(13) Uani 1 1 d . .
N5A N 0.7367(2) 0.8067(2) 0.83482(19) 0.0201(11) Uani 1 1 d . .
N6A N 0.5946(2) 0.8063(2) 0.8918(2) 0.0234(11) Uani 1 1 d . .
N7A N -0.5060(3) 0.0020(2) 1.3995(2) 0.0327(13) Uani 1 1 d . .
N8A N 1.5661(3) 1.6700(2) 0.5784(2) 0.0420(13) Uani 1 1 d . .
C1A C 0.5966(3) 0.6546(3) 0.9881(3) 0.0245(14) Uani 1 1 d . .
C2A C 0.5703(3) 0.6374(3) 1.0489(3) 0.0326(15) Uani 1 1 d . .
H2A H 0.5279 0.6100 1.0723 0.039 Uiso 1 1 calc R .
C3A C 0.6058(4) 0.6600(3) 1.0752(3) 0.0439(18) Uani 1 1 d . .
H3A H 0.5876 0.6493 1.1172 0.053 Uiso 1 1 calc R .
C4A C 0.6677(4) 0.6981(3) 1.0412(3) 0.0432(18) Uani 1 1 d . .
H4A H 0.6945 0.7125 1.0589 0.052 Uiso 1 1 calc R .
C5A C 0.6904(3) 0.7152(3) 0.9799(3) 0.0339(16) Uani 1 1 d . .
H5A H 0.7325 0.7430 0.9561 0.041 Uiso 1 1 calc R .
C6A C 0.5606(3) 0.6356(3) 0.9545(2) 0.0217(13) Uani 1 1 d . .
C7A C 0.4992(3) 0.5948(3) 0.9788(3) 0.0283(15) Uani 1 1 d . .
H7A H 0.4793 0.5728 1.0202 0.034 Uiso 1 1 calc R .
C8A C 0.4674(3) 0.5862(3) 0.9426(3) 0.0237(14) Uani 1 1 d . .
C9A C 0.4978(3) 0.6189(3) 0.8816(3) 0.0253(14) Uani 1 1 d . .
H9A H 0.4759 0.6147 0.8560 0.030 Uiso 1 1 calc R .
C10A C 0.5608(3) 0.6577(2) 0.8593(2) 0.0187(13) Uani 1 1 d . .
C11A C 0.5975(3) 0.6967(3) 0.7966(2) 0.0232(14) Uani 1 1 d . .
C12A C 0.5799(3) 0.6940(3) 0.7511(2) 0.0258(14) Uani 1 1 d . .
H12A H 0.5421 0.6652 0.7582 0.031 Uiso 1 1 calc R .
C13A C 0.6181(3) 0.7338(3) 0.6945(3) 0.0365(16) Uani 1 1 d . .
H13A H 0.6066 0.7335 0.6621 0.044 Uiso 1 1 calc R .
C14A C 0.6731(3) 0.7741(3) 0.6860(3) 0.0287(15) Uani 1 1 d . .
H14A H 0.7008 0.8010 0.6472 0.034 Uiso 1 1 calc R .
C15A C 0.6879(3) 0.7753(3) 0.7330(2) 0.0242(13) Uani 1 1 d . .
H15A H 0.7248 0.8045 0.7267 0.029 Uiso 1 1 calc R .
C16A C 0.3984(3) 0.5457(3) 0.9685(3) 0.0257(14) Uani 1 1 d . .
C17A C 0.3495(3) 0.5403(3) 1.0250(3) 0.0329(15) Uani 1 1 d . .
H17A H 0.3598 0.5614 1.0481 0.039 Uiso 1 1 calc R .
C18A C 0.2850(3) 0.5039(3) 1.0479(3) 0.0382(16) Uani 1 1 d . .
H18A H 0.2516 0.5001 1.0868 0.046 Uiso 1 1 calc R .
C19A C 0.2687(3) 0.4730(3) 1.0143(3) 0.0335(16) Uani 1 1 d . .
C20A C 0.3191(3) 0.4786(3) 0.9576(3) 0.0338(16) Uani 1 1 d . .
H20A H 0.3093 0.4571 0.9346 0.041 Uiso 1 1 calc R .
C21A C 0.3827(3) 0.5148(3) 0.9346(3) 0.0298(15) Uani 1 1 d . .
H21A H 0.4161 0.5187 0.8956 0.036 Uiso 1 1 calc R .
C22A C 0.2025(4) 0.4344(3) 1.0384(3) 0.0435(17) Uani 1 1 d . .
C23A C 0.1476(3) 0.4013(3) 1.0598(3) 0.0414(17) Uani 1 1 d . .
C24A C 0.0827(3) 0.3607(3) 1.0885(3) 0.0381(16) Uani 1 1 d . .
C25A C 0.0867(3) 0.2969(3) 1.0921(3) 0.0391(17) Uani 1 1 d . .
H25A H 0.1314 0.2817 1.0726 0.047 Uiso 1 1 calc R .
C26A C 0.0268(3) 0.2565(3) 1.1236(3) 0.0326(15) Uani 1 1 d . .
H26A H 0.0308 0.2130 1.1268 0.039 Uiso 1 1 calc R .
C27A C -0.0402(3) 0.2769(3) 1.1511(3) 0.0344(16) Uani 1 1 d . .
C28A C -0.0441(3) 0.3414(3) 1.1460(3) 0.0399(17) Uani 1 1 d . .
H28A H -0.0892 0.3572 1.1636 0.048 Uiso 1 1 calc R .
C29A C 0.0163(3) 0.3814(3) 1.1160(3) 0.0463(18) Uani 1 1 d . .
H29A H 0.0128 0.4246 1.1138 0.056 Uiso 1 1 calc R .
C30A C -0.1054(3) 0.2330(3) 1.1849(3) 0.0332(16) Uani 1 1 d . .
C31A C -0.1035(3) 0.1757(3) 1.2285(3) 0.0375(16) Uani 1 1 d . .
H31A H -0.0611 0.1668 1.2364 0.045 Uiso 1 1 calc R .
C32A C -0.1632(3) 0.1329(3) 1.2593(3) 0.0427(17) Uani 1 1 d . .
H32A H -0.1617 0.0945 1.2882 0.051 Uiso 1 1 calc R .
C33A C -0.2241(3) 0.1460(3) 1.2480(3) 0.0328(16) Uani 1 1 d . .
C34A C -0.2273(3) 0.2016(3) 1.2055(3) 0.0400(17) Uani 1 1 d . .
H34A H -0.2696 0.2098 1.1972 0.048 Uiso 1 1 calc R .
C35A C -0.1685(3) 0.2445(3) 1.1757(3) 0.0367(16) Uani 1 1 d . .
H35A H -0.1714 0.2833 1.1479 0.044 Uiso 1 1 calc R .
C36A C -0.3440(3) 0.1136(3) 1.3142(3) 0.0288(15) Uani 1 1 d . .
C37A C -0.4003(3) 0.0628(3) 1.3398(3) 0.0256(14) Uani 1 1 d . .
C38A C -0.4736(3) 0.0659(3) 1.3859(2) 0.0258(14) Uani 1 1 d . .
C39A C -0.4617(3) -0.0349(3) 1.3612(3) 0.0299(15) Uani 1 1 d . .
C40A C -0.3955(3) 0.0087(3) 1.3279(3) 0.0308(15) Uani 1 1 d . .
H40A H -0.3530 -0.0014 1.3002 0.037 Uiso 1 1 calc R .
C41A C -0.5181(3) 0.1162(3) 1.3613(3) 0.0344(16) Uani 1 1 d . .
H41A H -0.5678 0.1106 1.3903 0.052 Uiso 1 1 calc GR .
H41B H -0.5176 0.1121 1.3243 0.052 Uiso 1 1 calc GR .
H41C H -0.4974 0.1583 1.3534 0.052 Uiso 1 1 calc GR .
C42A C -0.4702(3) 0.0734(3) 1.4410(2) 0.0359(16) Uani 1 1 d . .
H42A H -0.4400 0.0418 1.4552 0.054 Uiso 1 1 calc GR .
H42B H -0.5188 0.0673 1.4718 0.054 Uiso 1 1 calc GR .
H42C H -0.4495 0.1159 1.4318 0.054 Uiso 1 1 calc GR .
C43A C -0.4986(3) -0.0443(3) 1.3227(3) 0.0390(17) Uani 1 1 d . .
H43A H -0.5069 -0.0031 1.2988 0.059 Uiso 1 1 calc GR .
H43B H -0.5448 -0.0688 1.3480 0.059 Uiso 1 1 calc GR .
H43C H -0.4680 -0.0672 1.2965 0.059 Uiso 1 1 calc GR .
C44A C -0.4490(3) -0.0982(3) 1.4001(3) 0.0405(17) Uani 1 1 d . .
H44A H -0.4953 -0.1223 1.4261 0.061 Uiso 1 1 calc GR .
H44B H -0.4249 -0.0908 1.4244 0.061 Uiso 1 1 calc GR .
H44C H -0.4186 -0.1222 1.3749 0.061 Uiso 1 1 calc GR .
C45A C 0.8318(3) 0.7427(3) 0.7964(2) 0.0220(13) Uani 1 1 d . .
C46A C 0.9021(3) 0.7335(3) 0.7670(3) 0.0334(15) Uani 1 1 d . .
H46A H 0.9379 0.7677 0.7482 0.040 Uiso 1 1 calc R .
C47A C 0.9201(3) 0.6731(3) 0.7653(3) 0.0429(18) Uani 1 1 d . .
H47A H 0.9687 0.6652 0.7457 0.051 Uiso 1 1 calc R .
C48A C 0.8673(3) 0.6252(3) 0.7922(3) 0.0407(17) Uani 1 1 d . .
H48A H 0.8786 0.5834 0.7917 0.049 Uiso 1 1 calc R .
C49A C 0.7967(3) 0.6381(3) 0.8203(3) 0.0370(16) Uani 1 1 d . .
H49A H 0.7599 0.6048 0.8385 0.044 Uiso 1 1 calc R .
C50A C 0.8076(3) 0.8063(3) 0.8015(2) 0.0206(13) Uani 1 1 d . .
C51A C 0.8520(3) 0.8603(3) 0.7764(2) 0.0244(14) Uani 1 1 d . .
H51A H 0.9017 0.8586 0.7541 0.029 Uiso 1 1 calc R .
C52A C 0.8258(3) 0.9177(3) 0.7830(2) 0.0240(14) Uani 1 1 d . .
C53A C 0.7533(3) 0.9169(3) 0.8169(2) 0.0222(13) Uani 1 1 d . .
H53A H 0.7331 0.9551 0.8221 0.027 Uiso 1 1 calc R .
C54A C 0.7102(3) 0.8615(3) 0.8431(2) 0.0217(13) Uani 1 1 d . .
C55A C 0.6335(3) 0.8574(3) 0.8833(3) 0.0234(14) Uani 1 1 d . .
C56A C 0.6056(3) 0.9015(3) 0.9122(3) 0.0330(16) Uani 1 1 d . .
H56A H 0.6351 0.9367 0.9059 0.040 Uiso 1 1 calc R .
C57A C 0.5338(3) 0.8934(3) 0.9503(3) 0.0333(16) Uani 1 1 d . .
H57A H 0.5132 0.9235 0.9700 0.040 Uiso 1 1 calc R .
C58A C 0.4925(3) 0.8409(3) 0.9594(3) 0.0314(15) Uani 1 1 d . .
H58A H 0.4433 0.8337 0.9858 0.038 Uiso 1 1 calc R .
C59A C 0.5251(3) 0.7994(3) 0.9290(2) 0.0277(14) Uani 1 1 d . .
H59A H 0.4967 0.7637 0.9347 0.033 Uiso 1 1 calc R .
C60A C 0.8737(3) 0.9770(3) 0.7578(3) 0.0241(14) Uani 1 1 d . .
C61A C 0.8558(3) 1.0247(3) 0.7829(3) 0.0305(15) Uani 1 1 d . .
H61A H 0.8110 1.0205 0.8153 0.037 Uiso 1 1 calc R .
C62A C 0.9007(3) 1.0783(3) 0.7625(3) 0.0319(15) Uani 1 1 d . .
H62A H 0.8871 1.1101 0.7811 0.038 Uiso 1 1 calc R .
C63A C 0.9663(3) 1.0859(3) 0.7144(3) 0.0281(14) Uani 1 1 d . .
C64A C 0.9847(3) 1.0378(3) 0.6887(3) 0.0379(16) Uani 1 1 d . .
H64A H 1.0294 1.0416 0.6563 0.046 Uiso 1 1 calc R .
C65A C 0.9388(3) 0.9848(3) 0.7098(3) 0.0298(15) Uani 1 1 d . .
H65A H 0.9518 0.9530 0.6912 0.036 Uiso 1 1 calc R .
C66A C 1.0136(3) 1.1414(3) 0.6944(3) 0.0318(15) Uani 1 1 d . .
C67A C 1.0528(3) 1.1868(3) 0.6788(3) 0.0324(15) Uani 1 1 d . .
C68A C 1.1013(3) 1.2415(3) 0.6619(3) 0.0284(15) Uani 1 1 d . .
C69A C 1.1095(3) 1.2604(3) 0.7060(3) 0.0321(15) Uani 1 1 d . .
H69A H 1.0813 1.2393 0.7466 0.039 Uiso 1 1 calc R .
C70A C 1.1590(3) 1.3103(3) 0.6905(3) 0.0288(15) Uani 1 1 d . .
H70A H 1.1654 1.3222 0.7208 0.035 Uiso 1 1 calc R .
C71A C 1.1989(3) 1.3428(3) 0.6317(3) 0.0262(14) Uani 1 1 d . .
C72A C 1.1889(3) 1.3249(3) 0.5879(3) 0.0297(15) Uani 1 1 d . .
H72A H 1.2154 1.3473 0.5473 0.036 Uiso 1 1 calc R .
C73A C 1.1403(3) 1.2745(3) 0.6032(3) 0.0290(15) Uani 1 1 d . .
H73A H 1.1339 1.2627 0.5729 0.035 Uiso 1 1 calc R .
C74A C 1.2540(3) 1.3949(3) 0.6160(3) 0.0256(14) Uani 1 1 d . .
C75A C 1.2448(3) 1.4300(3) 0.6532(3) 0.0322(15) Uani 1 1 d . .
H75A H 1.2033 1.4212 0.6890 0.039 Uiso 1 1 calc R .
C76A C 1.2958(3) 1.4787(3) 0.6390(3) 0.0310(15) Uani 1 1 d . .
H76A H 1.2893 1.5032 0.6646 0.037 Uiso 1 1 calc R .
C77A C 1.3551(3) 1.4899(3) 0.5874(3) 0.0347(16) Uani 1 1 d . .
C78A C 1.3659(3) 1.4558(3) 0.5497(3) 0.0356(16) Uani 1 1 d . .
H78A H 1.4077 1.4646 0.5141 0.043 Uiso 1 1 calc R .
C79A C 1.3149(3) 1.4081(3) 0.5642(3) 0.0308(15) Uani 1 1 d . .
H79A H 1.3218 1.3840 0.5381 0.037 Uiso 1 1 calc R .
C80A C 1.4438(3) 1.5383(3) 0.6031(3) 0.0339(15) Uani 1 1 d . .
C81A C 1.4872(3) 1.5974(3) 0.5854(2) 0.0274(14) Uani 1 1 d . .
C82A C 1.5357(3) 1.6041(2) 0.6151(2) 0.0313(14) Uani 1 1 d . .
C83A C 1.5300(3) 1.7041(3) 0.5384(3) 0.0386(16) Uani 1 1 d . .
C84A C 1.4845(3) 1.6501(3) 0.5442(3) 0.0367(15) Uani 1 1 d . .
H84A H 1.4566 1.6531 0.5210 0.044 Uiso 1 1 calc R .
C85A C 1.5979(3) 1.5598(3) 0.6087(3) 0.0454(16) Uani 1 1 d . .
H85A H 1.6329 1.5735 0.6214 0.068 Uiso 1 1 calc GR .
H85B H 1.6215 1.5613 0.5672 0.068 Uiso 1 1 calc GR .
H85C H 1.5787 1.5165 0.6336 0.068 Uiso 1 1 calc GR .
C86A C 1.4958(3) 1.6015(3) 0.6791(2) 0.0450(17) Uani 1 1 d . .
H86A H 1.4576 1.6309 0.6817 0.068 Uiso 1 1 calc GR .
H86B H 1.5295 1.6133 0.6940 0.068 Uiso 1 1 calc GR .
H86C H 1.4746 1.5585 0.7031 0.068 Uiso 1 1 calc GR .
C87A C 1.5851(3) 1.7355(3) 0.4756(3) 0.0467(18) Uani 1 1 d . .
H87A H 1.6142 1.7034 0.4606 0.070 Uiso 1 1 calc GR .
H87B H 1.6165 1.7669 0.4764 0.070 Uiso 1 1 calc GR .
H87C H 1.5599 1.7565 0.4496 0.070 Uiso 1 1 calc GR .
C88A C 1.4847(3) 1.7537(3) 0.5626(3) 0.060(2) Uani 1 1 d . .
H88A H 1.5165 1.7878 0.5587 0.090 Uiso 1 1 calc GR .
H88B H 1.4540 1.7342 0.6045 0.090 Uiso 1 1 calc GR .
H88C H 1.4544 1.7711 0.5401 0.090 Uiso 1 1 calc GR .
Cu1B Cu 0.84135(4) 0.26433(3) 0.64131(3) 0.02886(19) Uani 1 1 d . .
O1B O 1.7840(2) 0.9114(2) 0.2169(2) 0.0510(13) Uani 1 1 d . .
O2B O 1.8536(2) 0.8432(2) 0.1756(2) 0.0527(13) Uani 1 1 d . .
O3B O 2.0742(2) 1.0194(2) 0.05859(19) 0.0439(12) Uani 1 1 d . .
O4B O 0.0967(2) -0.53357(19) 0.90790(19) 0.0423(11) Uani 1 1 d . .
O5B O 0.1759(2) -0.60502(19) 0.8827(2) 0.0560(12) Uani 1 1 d . .
O6B O -0.0404(2) -0.76410(19) 0.92181(18) 0.0521(12) Uani 1 1 d . .
N1B N 0.8625(2) 0.2593(2) 0.7188(2) 0.0228(11) Uani 1 1 d . .
N2B N 0.9185(2) 0.3332(2) 0.6103(2) 0.0209(11) Uani 1 1 d . .
N3B N 0.8535(2) 0.3082(2) 0.5481(2) 0.0330(13) Uani 1 1 d . .
N4B N 0.7367(3) 0.2963(2) 0.6809(2) 0.0343(13) Uani 1 1 d . .
N5B N 0.7747(2) 0.1882(2) 0.6686(2) 0.0235(11) Uani 1 1 d . .
N6B N 0.9142(2) 0.1958(2) 0.6079(2) 0.0250(11) Uani 1 1 d . .
N7B N 2.0091(3) 1.0038(2) 0.0938(2) 0.0340(13) Uani 1 1 d . .
N8B N -0.0198(3) -0.7123(2) 0.9247(2) 0.0425(13) Uani 1 1 d . .
C1B C 0.9156(3) 0.2996(3) 0.7097(3) 0.0248(14) Uani 1 1 d . .
C2B C 0.9379(3) 0.3032(3) 0.7528(3) 0.0287(14) Uani 1 1 d . .
H2B H 0.9755 0.3330 0.7441 0.034 Uiso 1 1 calc R .
C3B C 0.9035(3) 0.2615(3) 0.8098(3) 0.0346(16) Uani 1 1 d . .
H3B H 0.9179 0.2615 0.8409 0.042 Uiso 1 1 calc R .
C4B C 0.8480(3) 0.2203(3) 0.8204(3) 0.0350(16) Uani 1 1 d . .
H4B H 0.8233 0.1920 0.8592 0.042 Uiso 1 1 calc R .
C5B C 0.8290(3) 0.2204(3) 0.7755(3) 0.0298(15) Uani 1 1 d . .
H5B H 0.7903 0.1920 0.7838 0.036 Uiso 1 1 calc R .
C6B C 0.9493(3) 0.3405(3) 0.6462(3) 0.0245(14) Uani 1 1 d . .
C7B C 1.0093(3) 0.3835(3) 0.6237(3) 0.0273(14) Uani 1 1 d . .
H7B H 1.0303 0.3890 0.6494 0.033 Uiso 1 1 calc R .
C8B C 1.0379(3) 0.4180(3) 0.5639(3) 0.0248(14) Uani 1 1 d . .
C9B C 1.0035(3) 0.4094(2) 0.5290(2) 0.0215(13) Uani 1 1 d . .
H9B H 1.0201 0.4339 0.4883 0.026 Uiso 1 1 calc R .
C10B C 0.9456(3) 0.3657(3) 0.5527(3) 0.0226(14) Uani 1 1 d . .
C11B C 0.9126(3) 0.3485(3) 0.5169(3) 0.0257(14) Uani 1 1 d . .
C12B C 0.9412(3) 0.3663(3) 0.4563(3) 0.0332(15) Uani 1 1 d . .
H12B H 0.9833 0.3943 0.4346 0.040 Uiso 1 1 calc R .
C13B C 0.9094(4) 0.3441(3) 0.4262(3) 0.0474(18) Uani 1 1 d . .
H13B H 0.9285 0.3568 0.3841 0.057 Uiso 1 1 calc R .
C14B C 0.8487(4) 0.3025(3) 0.4598(4) 0.048(2) Uani 1 1 d . .
H14B H 0.8260 0.2849 0.4412 0.058 Uiso 1 1 calc R .
C15B C 0.8223(3) 0.2874(3) 0.5201(3) 0.0464(19) Uani 1 1 d . .
H15B H 0.7794 0.2606 0.5428 0.056 Uiso 1 1 calc R .
C16B C 1.1036(3) 0.4613(3) 0.5389(3) 0.0253(14) Uani 1 1 d . .
C17B C 1.1507(3) 0.4723(3) 0.4801(3) 0.0341(16) Uani 1 1 d . .
H17B H 1.1397 0.4531 0.4560 0.041 Uiso 1 1 calc R .
C18B C 1.2131(3) 0.5108(3) 0.4565(3) 0.0397(17) Uani 1 1 d . .
H18B H 1.2445 0.5178 0.4163 0.048 Uiso 1 1 calc R .
C19B C 1.2303(3) 0.5389(3) 0.4904(3) 0.0272(14) Uani 1 1 d . .
C20B C 1.1846(3) 0.5282(3) 0.5486(3) 0.0261(14) Uani 1 1 d . .
H20B H 1.1962 0.5475 0.5723 0.031 Uiso 1 1 calc R .
C21B C 1.1218(3) 0.4893(3) 0.5731(3) 0.0284(15) Uani 1 1 d . .
H21B H 1.0911 0.4820 0.6135 0.034 Uiso 1 1 calc R .
C22B C 1.2951(3) 0.5807(3) 0.4643(3) 0.0319(15) Uani 1 1 d . .
C23B C 1.3484(3) 0.6148(3) 0.4419(3) 0.0346(16) Uani 1 1 d . .
C24B C 1.4125(3) 0.6566(3) 0.4119(3) 0.0290(15) Uani 1 1 d . .
C25B C 1.4093(3) 0.7211(3) 0.3974(3) 0.0391(17) Uani 1 1 d . .
H25B H 1.3642 0.7387 0.4101 0.047 Uiso 1 1 calc R .
C26B C 1.4721(3) 0.7608(3) 0.3642(3) 0.0345(16) Uani 1 1 d . .
H26B H 1.4689 0.8053 0.3541 0.041 Uiso 1 1 calc R .
C27B C 1.5389(3) 0.7369(3) 0.3456(2) 0.0265(14) Uani 1 1 d . .
C28B C 1.5420(3) 0.6717(3) 0.3620(3) 0.0383(17) Uani 1 1 d . .
H28B H 1.5874 0.6541 0.3511 0.046 Uiso 1 1 calc R .
C29B C 1.4800(3) 0.6323(3) 0.3939(3) 0.0423(17) Uani 1 1 d . .
H29B H 1.4831 0.5878 0.4038 0.051 Uiso 1 1 calc R .
C30B C 1.6047(3) 0.7795(3) 0.3105(2) 0.0260(14) Uani 1 1 d . .
C31B C 1.6666(3) 0.7690(3) 0.3226(3) 0.0362(16) Uani 1 1 d . .
H31B H 1.6678 0.7318 0.3528 0.043 Uiso 1 1 calc R .
C32B C 1.7266(3) 0.8114(3) 0.2917(3) 0.0453(18) Uani 1 1 d . .
H32B H 1.7684 0.8037 0.3008 0.054 Uiso 1 1 calc R .
C33B C 1.7244(3) 0.8658(3) 0.2468(3) 0.0428(18) Uani 1 1 d . .
C34B C 1.6660(3) 0.8758(3) 0.2325(3) 0.0432(17) Uani 1 1 d . .
H34B H 1.6661 0.9118 0.2006 0.052 Uiso 1 1 calc R .
C35B C 1.6061(3) 0.8336(3) 0.2642(3) 0.0394(17) Uani 1 1 d . .
H35B H 1.5648 0.8416 0.2543 0.047 Uiso 1 1 calc R .
C36B C 1.8464(4) 0.8950(3) 0.1820(3) 0.0430(18) Uani 1 1 d . .
C37B C 1.9043(3) 0.9458(3) 0.1548(3) 0.0365(16) Uani 1 1 d . .
C38B C 1.9762(3) 0.9376(3) 0.1121(3) 0.0346(16) Uani 1 1 d . .
C39B C 1.9664(3) 1.0439(3) 0.1283(3) 0.0311(15) Uani 1 1 d . .
C40B C 1.8980(3) 1.0018(3) 0.1641(3) 0.0391(17) Uani 1 1 d . .
H40B H 1.8554 1.0136 0.1903 0.047 Uiso 1 1 calc R .
C41B C 1.9754(3) 0.9257(3) 0.0572(3) 0.0471(18) Uani 1 1 d . .
H41D H 2.0243 0.9331 0.0267 0.071 Uiso 1 1 calc GR .
H41E H 1.9437 0.9545 0.0420 0.071 Uiso 1 1 calc GR .
H41F H 1.9576 0.8819 0.0677 0.071 Uiso 1 1 calc GR .
C42B C 2.0185(3) 0.8899(3) 0.1412(3) 0.0482(19) Uani 1 1 d . .
H42D H 2.0123 0.8953 0.1791 0.072 Uiso 1 1 calc GR .
H42E H 2.0696 0.8966 0.1151 0.072 Uiso 1 1 calc GR .
H42F H 2.0007 0.8470 0.1482 0.072 Uiso 1 1 calc GR .
C43B C 1.9573(3) 1.1076(3) 0.0878(3) 0.0478(18) Uani 1 1 d . .
H43D H 1.9387 1.1007 0.0600 0.072 Uiso 1 1 calc GR .
H43E H 2.0039 1.1320 0.0657 0.072 Uiso 1 1 calc GR .
H43F H 1.9233 1.1309 0.1118 0.072 Uiso 1 1 calc GR .
C44B C 2.0032(3) 1.0539(3) 0.1681(3) 0.0437(17) Uani 1 1 d . .
H44D H 2.0496 1.0782 0.1431 0.065 Uiso 1 1 calc GR .
H44E H 2.0110 1.0128 0.1924 0.065 Uiso 1 1 calc GR .
H44F H 1.9723 1.0771 0.1938 0.065 Uiso 1 1 calc GR .
C45B C 0.6829(3) 0.2522(3) 0.7070(2) 0.0260(14) Uani 1 1 d . .
C46B C 0.6117(3) 0.2644(3) 0.7360(2) 0.0352(16) Uani 1 1 d . .
H46B H 0.5743 0.2317 0.7540 0.042 Uiso 1 1 calc R .
C47B C 0.5966(4) 0.3246(4) 0.7380(3) 0.050(2) Uani 1 1 d . .
H47B H 0.5486 0.3345 0.7567 0.060 Uiso 1 1 calc R .
C48B C 0.6531(4) 0.3703(3) 0.7121(3) 0.051(2) Uani 1 1 d . .
H48B H 0.6443 0.4121 0.7133 0.061 Uiso 1 1 calc R .
C49B C 0.7223(4) 0.3553(3) 0.6844(3) 0.0494(19) Uani 1 1 d . .
H49B H 0.7608 0.3870 0.6673 0.059 Uiso 1 1 calc R .
C50B C 0.7041(3) 0.1887(3) 0.7014(2) 0.0226(14) Uani 1 1 d . .
C51B C 0.6581(3) 0.1344(3) 0.7246(2) 0.0255(14) Uani 1 1 d . .
H51B H 0.6082 0.1357 0.7465 0.031 Uiso 1 1 calc R .
C52B C 0.6852(3) 0.0780(3) 0.7154(2) 0.0222(14) Uani 1 1 d . .
C53B C 0.7583(3) 0.0790(3) 0.6812(2) 0.0269(14) Uani 1 1 d . .
H53B H 0.7786 0.0414 0.6742 0.032 Uiso 1 1 calc R .
C54B C 0.8013(3) 0.1349(3) 0.6575(2) 0.0223(14) Uani 1 1 d . .
C55B C 0.8786(3) 0.1415(3) 0.6172(2) 0.0219(14) Uani 1 1 d . .
C56B C 0.9105(3) 0.0984(3) 0.5885(2) 0.0305(15) Uani 1 1 d . .
H56B H 0.8838 0.0612 0.5952 0.037 Uiso 1 1 calc R .
C57B C 0.9812(3) 0.1100(3) 0.5503(3) 0.0341(16) Uani 1 1 d . .
H57B H 1.0044 0.0810 0.5300 0.041 Uiso 1 1 calc R .
C58B C 1.0181(3) 0.1644(3) 0.5420(3) 0.0334(16) Uani 1 1 d . .
H58B H 1.0675 0.1731 0.5164 0.040 Uiso 1 1 calc R .
C59B C 0.9829(3) 0.2057(3) 0.5710(2) 0.0302(15) Uani 1 1 d . .
H59B H 1.0089 0.2433 0.5644 0.036 Uiso 1 1 calc R .
C60B C 0.6377(3) 0.0188(3) 0.7386(3) 0.0254(14) Uani 1 1 d . .
C61B C 0.6554(3) -0.0256(3) 0.7093(2) 0.0251(14) Uani 1 1 d . .
H61B H 0.6985 -0.0187 0.6749 0.030 Uiso 1 1 calc R .
C62B C 0.6114(3) -0.0800(3) 0.7292(3) 0.0291(15) Uani 1 1 d . .
H62B H 0.6247 -0.1103 0.7088 0.035 Uiso 1 1 calc R .
C63B C 0.5479(3) -0.0905(3) 0.7790(3) 0.0263(14) Uani 1 1 d . .
C64B C 0.5306(3) -0.0469(3) 0.8093(3) 0.0318(15) Uani 1 1 d . .
H64B H 0.4881 -0.0543 0.8443 0.038 Uiso 1 1 calc R .
C65B C 0.5747(3) 0.0071(3) 0.7891(3) 0.0301(15) Uani 1 1 d . .
H65B H 0.5619 0.0370 0.8100 0.036 Uiso 1 1 calc R .
C66B C 0.5009(3) -0.1473(3) 0.7980(3) 0.0316(15) Uani 1 1 d . .
C67B C 0.4614(3) -0.1915(3) 0.8112(3) 0.0293(15) Uani 1 1 d . .
C68B C 0.4118(3) -0.2455(3) 0.8266(3) 0.0263(14) Uani 1 1 d . .
C69B C 0.3695(3) -0.2775(3) 0.8844(3) 0.0278(14) Uani 1 1 d . .
H69B H 0.3736 -0.2657 0.9154 0.033 Uiso 1 1 calc R .
C70B C 0.3205(3) -0.3271(3) 0.8981(3) 0.0298(15) Uani 1 1 d . .
H70B H 0.2918 -0.3489 0.9384 0.036 Uiso 1 1 calc R .
C71B C 0.3133(3) -0.3451(3) 0.8532(3) 0.0262(14) Uani 1 1 d . .
C72B C 0.3577(3) -0.3129(3) 0.7942(3) 0.0326(15) Uani 1 1 d . .
H72B H 0.3547 -0.3249 0.7628 0.039 Uiso 1 1 calc R .
C73B C 0.4054(3) -0.2641(3) 0.7818(3) 0.0297(15) Uani 1 1 d . .
H73B H 0.4348 -0.2424 0.7417 0.036 Uiso 1 1 calc R .
C74B C 0.2575(3) -0.3965(2) 0.8675(3) 0.0247(14) Uani 1 1 d . .
C75B C 0.2579(3) -0.4215(3) 0.8252(3) 0.0458(18) Uani 1 1 d . .
H75B H 0.2948 -0.4070 0.7866 0.055 Uiso 1 1 calc R .
C76B C 0.2049(4) -0.4685(3) 0.8372(3) 0.053(2) Uani 1 1 d . .
H76B H 0.2055 -0.4854 0.8075 0.063 Uiso 1 1 calc R .
C77B C 0.1527(3) -0.4887(3) 0.8935(3) 0.0333(15) Uani 1 1 d . .
C78B C 0.1506(3) -0.4649(3) 0.9364(3) 0.0372(16) Uani 1 1 d . .
H78B H 0.1142 -0.4798 0.9751 0.045 Uiso 1 1 calc R .
C79B C 0.2033(3) -0.4178(3) 0.9227(3) 0.0355(16) Uani 1 1 d . .
H79B H 0.2014 -0.4002 0.9523 0.043 Uiso 1 1 calc R .
C80B C 0.1149(4) -0.5905(3) 0.9011(3) 0.0428(16) Uani 1 1 d . .
C81B C 0.0504(3) -0.6320(3) 0.9168(3) 0.0368(15) Uani 1 1 d . .
C82B C 0.0575(3) -0.6934(3) 0.9036(3) 0.0354(15) Uani 1 1 d . .
C83B C -0.0701(3) -0.6733(3) 0.9560(3) 0.0434(17) Uani 1 1 d . .
C84B C -0.0166(3) -0.6212(3) 0.9448(3) 0.0443(17) Uani 1 1 d . .
H84B H -0.0301 -0.5847 0.9568 0.053 Uiso 1 1 calc R .
C85B C 0.0926(3) -0.7422(3) 0.9392(3) 0.0545(18) Uani 1 1 d . .
H85D H 0.0893 -0.7829 0.9332 0.082 Uiso 1 1 calc GR .
H85E H 0.0678 -0.7466 0.9814 0.082 Uiso 1 1 calc GR .
H85F H 0.1433 -0.7284 0.9260 0.082 Uiso 1 1 calc GR .
C86B C 0.0937(3) -0.6863(3) 0.8380(3) 0.0534(18) Uani 1 1 d . .
H86D H 0.0685 -0.6566 0.8162 0.080 Uiso 1 1 calc GR .
H86E H 0.0920 -0.7275 0.8324 0.080 Uiso 1 1 calc GR .
H86F H 0.1440 -0.6703 0.8231 0.080 Uiso 1 1 calc GR .
C87B C -0.1237(3) -0.6515(3) 0.9277(3) 0.063(2) Uani 1 1 d . .
H87D H -0.1483 -0.6883 0.9280 0.094 Uiso 1 1 calc GR .
H87E H -0.0987 -0.6244 0.8867 0.094 Uiso 1 1 calc GR .
H87F H -0.1592 -0.6276 0.9499 0.094 Uiso 1 1 calc GR .
C88B C -0.1068(4) -0.7128(3) 1.0217(3) 0.066(2) Uani 1 1 d . .
H88D H -0.0701 -0.7268 1.0383 0.100 Uiso 1 1 calc GR .
H88E H -0.1341 -0.7497 1.0251 0.100 Uiso 1 1 calc GR .
H88F H -0.1396 -0.6870 1.0435 0.100 Uiso 1 1 calc GR .
P1A P 0.84859(9) 0.92033(8) 0.59899(8) 0.0368(4) Uani 1 1 d . .
F1A F 0.8352(2) 0.94777(17) 0.65192(16) 0.0530(10) Uani 1 1 d . .
F2A F 0.8324(2) 0.98632(18) 0.56263(19) 0.0748(13) Uani 1 1 d . .
F3A F 0.9304(2) 0.9423(3) 0.5738(2) 0.0987(18) Uani 1 1 d . .
F4A F 0.8615(2) 0.8930(2) 0.54685(18) 0.0778(14) Uani 1 1 d . .
F5A F 0.8608(3) 0.8540(2) 0.6393(2) 0.1089(18) Uani 1 1 d . U
F6A F 0.7662(2) 0.8995(2) 0.62388(18) 0.0727(13) Uani 1 1 d . U
P1B P 0.34202(9) 0.91174(8) 0.10275(8) 0.0363(4) Uani 1 1 d . .
F1B F 0.3274(2) 0.94916(18) 0.14896(17) 0.0623(11) Uani 1 1 d . .
F2B F 0.3372(2) 0.84752(16) 0.15494(16) 0.0570(10) Uani 1 1 d . .
F3B F 0.25760(18) 0.90383(18) 0.12106(16) 0.0532(10) Uani 1 1 d . .
F4B F 0.3541(2) 0.8743(2) 0.05788(19) 0.0861(15) Uani 1 1 d . U
F5B F 0.3454(2) 0.97592(19) 0.05304(18) 0.0758(13) Uani 1 1 d . .
F6B F 0.4251(2) 0.9196(3) 0.0859(2) 0.1029(17) Uani 1 1 d . U
P1C P 0.05517(10) 0.51247(9) 0.74367(8) 0.0511(5) Uani 1 1 d . .
F1C F 0.0043(2) 0.5487(2) 0.71057(19) 0.0957(15) Uani 1 1 d . .
F2C F -0.0131(2) 0.4888(2) 0.80381(18) 0.1010(15) Uani 1 1 d . .
F3C F 0.0448(2) 0.45170(18) 0.72794(17) 0.0729(11) Uani 1 1 d . .
F4C F 0.1058(2) 0.47693(19) 0.77594(17) 0.0740(12) Uani 1 1 d . .
F5C F 0.12238(17) 0.53643(17) 0.68290(15) 0.0600(10) Uani 1 1 d . .
F6C F 0.0658(2) 0.5739(2) 0.7585(2) 0.1015(16) Uani 1 1 d . .
P1D P 0.38656(10) 0.50450(8) 0.18899(8) 0.0487(5) Uani 1 1 d . .
F1D F 0.3412(2) 0.44782(19) 0.18989(19) 0.0772(13) Uani 1 1 d . .
F2D F 0.3363(3) 0.4975(2) 0.25462(18) 0.1075(18) Uani 1 1 d . .
F3D F 0.4390(2) 0.45559(17) 0.20898(17) 0.0813(13) Uani 1 1 d . U
F4D F 0.4327(2) 0.56043(17) 0.18819(17) 0.0720(12) Uani 1 1 d . .
F5D F 0.43662(18) 0.51263(16) 0.12209(14) 0.0554(10) Uani 1 1 d . .
F6D F 0.3364(2) 0.5542(2) 0.1668(2) 0.1049(17) Uani 1 1 d . .
O7A O 0.1055(2) 0.3191(2) 0.4674(2) 0.0651(15) Uani 1 1 d . .
C95A C 0.1356(4) 0.2834(3) 0.3844(3) 0.073(2) Uani 1 1 d . .
H95A H 0.1444 0.2384 0.3930 0.109 Uiso 1 1 calc GR .
H95B H 0.1673 0.3065 0.3436 0.109 Uiso 1 1 calc GR .
H95C H 0.0853 0.2888 0.3890 0.109 Uiso 1 1 calc GR .
C96A C 0.1507(4) 0.3084(3) 0.4261(3) 0.0484(19) Uani 1 1 d . U
C97A C 0.2288(4) 0.3216(5) 0.4132(4) 0.096(3) Uani 1 1 d . .
H97A H 0.2529 0.3483 0.3720 0.144 Uiso 1 1 calc GR .
H97B H 0.2519 0.2816 0.4195 0.144 Uiso 1 1 calc GR .
H97C H 0.2324 0.3433 0.4398 0.144 Uiso 1 1 calc GR .
O7B O 0.2030(4) 0.1885(3) 0.0128(4) 0.125(3) Uani 1 1 d . U
C95B C 0.2117(4) 0.1256(4) -0.0479(3) 0.076(2) Uani 1 1 d . .
H95D H 0.1623 0.1152 -0.0420 0.115 Uiso 1 1 calc GR .
H95E H 0.2411 0.0902 -0.0546 0.115 Uiso 1 1 calc GR .
H95F H 0.2317 0.1635 -0.0824 0.115 Uiso 1 1 calc GR .
C96B C 0.2119(4) 0.1375(4) 0.0049(4) 0.063(2) Uani 1 1 d . .
C97B C 0.2196(4) 0.0826(4) 0.0524(3) 0.077(3) Uani 1 1 d . .
H97D H 0.2278 0.0976 0.0815 0.116 Uiso 1 1 calc GR .
H97E H 0.2605 0.0596 0.0350 0.116 Uiso 1 1 calc GR .
H97F H 0.1755 0.0545 0.0720 0.116 Uiso 1 1 calc GR .
O7C O 0.8569(3) 0.4529(3) 0.6649(3) 0.103(2) Uani 1 1 d . U
C95C C 0.8406(4) 0.4458(4) 0.7610(4) 0.094(3) Uani 1 1 d . .
H95G H 0.8816 0.4571 0.7686 0.141 Uiso 1 1 calc GR .
H95H H 0.8378 0.4003 0.7675 0.141 Uiso 1 1 calc GR .
H95I H 0.7961 0.4571 0.7881 0.141 Uiso 1 1 calc GR .
C96C C 0.8499(4) 0.4795(4) 0.7008(4) 0.070(3) Uani 1 1 d . .
C97C C 0.8482(5) 0.5500(4) 0.6841(4) 0.087(3) Uani 1 1 d . .
H97G H 0.8727 0.5687 0.6411 0.130 Uiso 1 1 calc GR .
H97H H 0.8726 0.5661 0.7040 0.130 Uiso 1 1 calc GR .
H97I H 0.7981 0.5613 0.6964 0.130 Uiso 1 1 calc GR .
O7D O 0.3998(3) 0.6937(2) 0.0261(2) 0.0686(16) Uani 1 1 d . .
C95D C 0.3994(5) 0.7126(4) 0.1097(4) 0.094(3) Uani 1 1 d . .
H95J H 0.3838 0.6791 0.1481 0.141 Uiso 1 1 calc GR .
H95K H 0.3851 0.7533 0.1158 0.141 Uiso 1 1 calc GR .
H95L H 0.4519 0.7143 0.0898 0.141 Uiso 1 1 calc GR .
C96D C 0.3660(3) 0.6993(3) 0.0733(3) 0.0396(17) Uani 1 1 d . .
C97D C 0.2868(4) 0.6917(5) 0.0969(4) 0.117(4) Uani 1 1 d . .
H97J H 0.2714 0.6849 0.0672 0.176 Uiso 1 1 calc GR .
H97K H 0.2667 0.7300 0.1059 0.176 Uiso 1 1 calc GR .
H97L H 0.2695 0.6553 0.1331 0.176 Uiso 1 1 calc GR .
O7E O 0.5861(3) 0.6799(3) 0.2017(2) 0.096(2) Uani 1 1 d . .
C95E C 0.6985(6) 0.6828(6) 0.2102(5) 0.148(4) Uani 1 1 d . U
H95M H 0.7048 0.7283 0.1890 0.222 Uiso 1 1 calc GR .
H95N H 0.7414 0.6626 0.1914 0.222 Uiso 1 1 calc GR .
H95O H 0.6913 0.6758 0.2516 0.222 Uiso 1 1 calc GR .
C96E C 0.6362(6) 0.6560(5) 0.2081(4) 0.096(3) Uani 1 1 d . U
C97E C 0.6387(5) 0.5870(5) 0.2142(4) 0.143(4) Uani 1 1 d . U
H97M H 0.5942 0.5717 0.2140 0.214 Uiso 1 1 calc GR .
H97N H 0.6436 0.5634 0.2515 0.214 Uiso 1 1 calc GR .
H97O H 0.6799 0.5807 0.1809 0.214 Uiso 1 1 calc GR .
O7F O 0.2904(4) 0.7965(3) 0.4994(3) 0.124(2) Uani 1 1 d . U
C95F C 0.3046(4) 0.8655(4) 0.5452(4) 0.086(3) Uani 1 1 d . .
H95P H 0.2594 0.8770 0.5714 0.129 Uiso 1 1 calc GR .
H95Q H 0.3410 0.9010 0.5278 0.129 Uiso 1 1 calc GR .
H95R H 0.3214 0.8285 0.5681 0.129 Uiso 1 1 calc GR .
C96F C 0.2927(4) 0.8507(4) 0.4984(4) 0.062(2) Uani 1 1 d . .
C97F C 0.2861(4) 0.9028(4) 0.4484(3) 0.086(3) Uani 1 1 d . .
H97P H 0.2932 0.8870 0.4153 0.128 Uiso 1 1 calc GR .
H97Q H 0.3226 0.9371 0.4356 0.128 Uiso 1 1 calc GR .
H97R H 0.2380 0.9185 0.4613 0.128 Uiso 1 1 calc GR .
O7G O 0.0254(2) 0.8584(2) 0.6752(2) 0.0477(12) Uani 1 1 d . .
C95G C 0.0484(5) 0.8192(4) 0.5961(4) 0.082(3) Uani 1 1 d . .
H95S H 0.0278 0.7789 0.6272 0.122 Uiso 1 1 calc GR .
H95T H 0.0971 0.8139 0.5700 0.122 Uiso 1 1 calc GR .
H95U H 0.0183 0.8328 0.5729 0.122 Uiso 1 1 calc GR .
C96G C 0.0516(3) 0.8675(3) 0.6235(4) 0.0443(18) Uani 1 1 d . .
C97G C 0.0878(4) 0.9310(4) 0.5811(3) 0.073(2) Uani 1 1 d . .
H97S H 0.0547 0.9547 0.5639 0.109 Uiso 1 1 calc GR .
H97T H 0.1313 0.9250 0.5495 0.109 Uiso 1 1 calc GR .
H97U H 0.1008 0.9546 0.6025 0.109 Uiso 1 1 calc GR .
O7H O 0.6717(3) 0.3640(4) 0.3219(2) 0.120(2) Uani 1 1 d . U
C95H C 0.7215(4) 0.3490(3) 0.3926(3) 0.068(2) Uani 1 1 d . .
H95V H 0.6838 0.3762 0.4073 0.103 Uiso 1 1 calc GR .
H95W H 0.7687 0.3691 0.3825 0.103 Uiso 1 1 calc GR .
H95X H 0.7142 0.3081 0.4235 0.103 Uiso 1 1 calc GR .
C96H C 0.7181(4) 0.3397(4) 0.3395(3) 0.072(2) Uani 1 1 d . .
C97H C 0.7736(5) 0.3028(5) 0.3082(4) 0.118(4) Uani 1 1 d . .
H97V H 0.8183 0.3297 0.2835 0.177 Uiso 1 1 calc GR .
H97W H 0.7567 0.2880 0.2832 0.177 Uiso 1 1 calc GR .
H97X H 0.7826 0.2664 0.3374 0.177 Uiso 1 1 calc GR .
O7I O 0.4871(2) 0.1348(2) 0.8197(2) 0.0455(12) Uani 1 1 d . .
C95I C 0.4463(4) 0.1786(4) 0.8974(3) 0.077(3) Uani 1 1 d . .
H95Y H 0.4803 0.1753 0.9168 0.115 Uiso 1 1 calc GR .
H H 0.3970 0.1759 0.9266 0.115 Uiso 1 1 calc GR .
HA H 0.4561 0.2192 0.8657 0.115 Uiso 1 1 calc GR .
C96I C 0.4545(3) 0.1266(3) 0.8720(3) 0.0386(17) Uani 1 1 d . .
C97I C 0.4200(4) 0.0625(3) 0.9141(3) 0.065(2) Uani 1 1 d . .
H97Y H 0.3675 0.0631 0.9274 0.098 Uiso 1 1 calc GR .
HB H 0.4336 0.0520 0.9485 0.098 Uiso 1 1 calc GR .
HC H 0.4365 0.0307 0.8938 0.098 Uiso 1 1 calc GR .
C89A C 0.7822(4) 0.9480(4) 0.3729(3) 0.077(3) Uani 1 1 d . .
H89A H 0.8325 0.9567 0.3674 0.093 Uiso 1 1 calc R .
H89B H 0.7784 0.9660 0.3338 0.093 Uiso 1 1 calc R .
C90A C 0.7643(5) 0.8762(4) 0.3957(4) 0.081(3) Uani 1 1 d . .
H90A H 0.7169 0.8674 0.3954 0.097 Uiso 1 1 calc R .
H90B H 0.8009 0.8565 0.3688 0.097 Uiso 1 1 calc R .
C91A C 0.7625(4) 0.8472(4) 0.4583(4) 0.083(3) Uani 1 1 d . .
H91A H 0.7471 0.8016 0.4729 0.099 Uiso 1 1 calc R .
H91B H 0.8113 0.8513 0.4578 0.099 Uiso 1 1 calc R .
C92A C 0.7112(5) 0.8796(4) 0.4991(4) 0.076(3) Uani 1 1 d . .
H92A H 0.7135 0.8621 0.5388 0.091 Uiso 1 1 calc R .
H92B H 0.6615 0.8704 0.5035 0.091 Uiso 1 1 calc R .
C93A C 0.7275(4) 0.9506(4) 0.4771(4) 0.077(3) Uani 1 1 d . .
H93A H 0.6886 0.9700 0.5027 0.093 Uiso 1 1 calc R .
H93B H 0.7731 0.9603 0.4798 0.093 Uiso 1 1 calc R .
C94A C 0.7336(5) 0.9787(4) 0.4142(3) 0.078(3) Uani 1 1 d . .
H94A H 0.6851 0.9768 0.4134 0.093 Uiso 1 1 calc R .
H94B H 0.7505 1.0239 0.4000 0.093 Uiso 1 1 calc R .
C89B C 0.2183(5) 0.8688(4) 0.9968(4) 0.094(3) Uani 1 1 d . .
H89C H 0.2208 0.8514 1.0364 0.113 Uiso 1 1 calc R .
H89D H 0.1702 0.8562 1.0001 0.113 Uiso 1 1 calc R .
C90B C 0.2761(6) 0.8433(5) 0.9529(5) 0.110(3) Uani 1 1 d . U
H90C H 0.2677 0.7968 0.9653 0.132 Uiso 1 1 calc R .
H90D H 0.3237 0.8529 0.9523 0.132 Uiso 1 1 calc R .
C91B C 0.2758(7) 0.8724(6) 0.8911(5) 0.157(5) Uani 1 1 d . .
H91C H 0.2281 0.8632 0.8914 0.188 Uiso 1 1 calc R .
H91D H 0.3126 0.8541 0.8630 0.188 Uiso 1 1 calc R .
C92B C 0.2919(6) 0.9435(5) 0.8716(5) 0.119(4) Uani 1 1 d . U
H92C H 0.3404 0.9527 0.8697 0.142 Uiso 1 1 calc R .
H92D H 0.2911 0.9633 0.8316 0.142 Uiso 1 1 calc R .
C93B C 0.2375(5) 0.9695(5) 0.9143(4) 0.105(3) Uani 1 1 d . U
H93C H 0.2500 1.0154 0.9026 0.125 Uiso 1 1 calc R .
H93D H 0.1904 0.9647 0.9119 0.125 Uiso 1 1 calc R .
C94B C 0.2300(7) 0.9407(5) 0.9752(5) 0.128(4) Uani 1 1 d . .
H94C H 0.1887 0.9579 1.0010 0.154 Uiso 1 1 calc R .
H94D H 0.2738 0.9525 0.9794 0.154 Uiso 1 1 calc R .

loop_
_atom_site_aniso_label
_atom_site_aniso_U_11
_atom_site_aniso_U_22
_atom_site_aniso_U_33
_atom_site_aniso_U_23
_atom_site_aniso_U_13
_atom_site_aniso_U_12
Cu1A 0.0245(4) 0.0193(4) 0.0258(4) -0.0032(4) -0.0077(3) -0.0044(3)
O1A 0.027(2) 0.029(3) 0.057(3) -0.008(2) -0.002(2) -0.007(2)
O2A 0.042(3) 0.030(3) 0.043(3) -0.009(2) -0.007(2) -0.011(2)
O3A 0.030(3) 0.037(3) 0.044(3) -0.002(2) -0.007(2) -0.010(2)
O4A 0.043(2) 0.022(2) 0.041(3) 0.000(2) -0.024(2) -0.014(2)
O5A 0.044(2) 0.036(3) 0.053(3) -0.004(2) -0.025(2) -0.005(2)
O6A 0.057(3) 0.060(3) 0.055(3) -0.013(2) -0.028(2) -0.026(2)
N1A 0.030(3) 0.034(3) 0.027(3) -0.018(3) -0.013(3) 0.004(3)
N2A 0.029(3) 0.017(3) 0.024(3) -0.008(2) -0.011(2) 0.005(2)
N3A 0.022(3) 0.011(3) 0.025(3) -0.007(2) 0.001(2) 0.001(2)
N4A 0.036(3) 0.022(3) 0.042(3) -0.006(3) -0.019(3) 0.004(3)
N5A 0.024(3) 0.010(3) 0.027(3) -0.005(2) -0.011(2) -0.002(2)
N6A 0.019(3) 0.021(3) 0.025(3) -0.003(2) -0.006(2) -0.002(2)
N7A 0.025(3) 0.026(3) 0.037(3) -0.005(3) -0.004(3) -0.007(3)
N8A 0.055(3) 0.040(3) 0.043(3) -0.015(3) -0.029(3) -0.008(3)
C1A 0.033(4) 0.017(3) 0.030(4) -0.011(3) -0.019(3) 0.012(3)
C2A 0.047(4) 0.027(4) 0.027(4) -0.012(3) -0.016(3) 0.007(3)
C3A 0.061(5) 0.044(4) 0.035(4) -0.018(4) -0.023(4) 0.009(4)
C4A 0.058(5) 0.037(4) 0.049(5) -0.015(4) -0.035(4) 0.004(4)
C5A 0.039(4) 0.037(4) 0.047(4) -0.031(4) -0.026(3) 0.011(3)
C6A 0.027(3) 0.016(3) 0.019(3) -0.006(3) -0.007(3) 0.009(3)
C7A 0.027(3) 0.022(4) 0.027(4) 0.000(3) -0.007(3) 0.003(3)
C8A 0.021(3) 0.017(3) 0.022(3) 0.000(3) -0.002(3) -0.001(3)
C9A 0.023(3) 0.021(3) 0.035(4) -0.017(3) -0.009(3) 0.005(3)
C10A 0.023(3) 0.015(3) 0.017(3) -0.008(3) -0.005(3) -0.001(3)
C11A 0.024(3) 0.027(4) 0.022(3) -0.017(3) -0.007(3) 0.009(3)
C12A 0.028(3) 0.021(3) 0.028(4) -0.011(3) -0.007(3) -0.005(3)
C13A 0.032(4) 0.046(4) 0.029(4) -0.013(3) -0.010(3) 0.008(3)
C14A 0.031(4) 0.028(4) 0.021(3) -0.004(3) -0.006(3) -0.005(3)
C15A 0.029(3) 0.019(3) 0.017(3) 0.001(3) -0.006(3) -0.007(3)
C16A 0.027(3) 0.013(3) 0.029(4) 0.003(3) -0.009(3) 0.000(3)
C17A 0.031(4) 0.022(3) 0.033(4) 0.001(3) -0.006(3) -0.008(3)
C18A 0.029(4) 0.036(4) 0.030(4) 0.002(3) 0.001(3) -0.006(3)
C19A 0.022(3) 0.020(4) 0.045(4) 0.001(3) -0.007(3) -0.001(3)
C20A 0.032(4) 0.017(3) 0.046(4) -0.008(3) -0.010(3) -0.002(3)
C21A 0.019(3) 0.026(4) 0.036(4) -0.007(3) -0.004(3) -0.001(3)
C22A 0.038(4) 0.038(4) 0.045(4) 0.001(3) -0.016(4) -0.001(4)
C23A 0.036(4) 0.039(4) 0.037(4) 0.005(3) -0.014(3) -0.009(4)
C24A 0.028(4) 0.033(4) 0.044(4) -0.004(3) -0.010(3) -0.005(3)
C25A 0.015(3) 0.067(5) 0.031(4) -0.020(4) 0.001(3) 0.000(3)
C26A 0.035(4) 0.020(3) 0.037(4) -0.005(3) -0.011(3) 0.001(3)
C27A 0.026(4) 0.030(4) 0.043(4) -0.004(3) -0.015(3) -0.002(3)
C28A 0.023(3) 0.027(4) 0.050(4) -0.004(3) 0.001(3) -0.003(3)
C29A 0.034(4) 0.031(4) 0.053(5) 0.001(3) -0.005(3) -0.007(3)
C30A 0.024(4) 0.028(4) 0.038(4) -0.008(3) -0.003(3) 0.000(3)
C31A 0.027(4) 0.038(4) 0.042(4) -0.007(4) -0.012(3) 0.001(3)
C32A 0.040(4) 0.024(4) 0.048(4) 0.003(3) -0.012(4) -0.008(3)
C33A 0.030(4) 0.019(4) 0.040(4) -0.007(3) -0.005(3) -0.007(3)
C34A 0.023(4) 0.042(4) 0.046(4) -0.005(4) -0.011(3) 0.003(3)
C35A 0.027(4) 0.029(4) 0.046(4) 0.001(3) -0.015(3) 0.000(3)
C36A 0.033(4) 0.021(4) 0.024(4) 0.001(3) -0.007(3) -0.007(3)
C37A 0.026(3) 0.021(4) 0.029(4) -0.002(3) -0.014(3) -0.003(3)
C38A 0.034(4) 0.016(3) 0.021(3) 0.000(3) -0.009(3) -0.006(3)
C39A 0.028(3) 0.018(3) 0.032(4) 0.001(3) -0.006(3) -0.004(3)
C40A 0.028(3) 0.026(4) 0.037(4) -0.011(3) -0.011(3) 0.005(3)
C41A 0.035(4) 0.031(4) 0.035(4) -0.010(3) -0.012(3) 0.005(3)
C42A 0.049(4) 0.025(4) 0.029(4) 0.004(3) -0.019(3) -0.006(3)
C43A 0.042(4) 0.026(4) 0.058(5) -0.013(3) -0.029(4) 0.003(3)
C44A 0.042(4) 0.024(4) 0.051(4) -0.003(3) -0.020(3) -0.001(3)
C45A 0.029(3) 0.015(3) 0.023(3) -0.006(3) -0.009(3) -0.003(3)
C46A 0.027(4) 0.021(4) 0.040(4) -0.005(3) -0.002(3) -0.003(3)
C47A 0.040(4) 0.035(4) 0.049(5) -0.020(4) -0.009(4) 0.010(3)
C48A 0.046(4) 0.025(4) 0.043(4) -0.008(3) -0.012(3) 0.010(3)
C49A 0.046(4) 0.020(4) 0.041(4) -0.004(3) -0.015(3) -0.003(3)
C50A 0.022(3) 0.023(3) 0.016(3) -0.003(3) -0.008(3) -0.003(3)
C51A 0.019(3) 0.024(4) 0.029(4) -0.010(3) -0.007(3) 0.001(3)
C52A 0.023(3) 0.024(4) 0.024(3) -0.007(3) -0.007(3) -0.004(3)
C53A 0.028(3) 0.015(3) 0.024(3) -0.006(3) -0.010(3) 0.001(3)
C54A 0.020(3) 0.023(4) 0.024(3) -0.004(3) -0.012(3) 0.000(3)
C55A 0.029(3) 0.014(3) 0.035(4) -0.010(3) -0.020(3) 0.003(3)
C56A 0.027(4) 0.026(4) 0.046(4) -0.012(3) -0.013(3) -0.002(3)
C57A 0.041(4) 0.015(3) 0.042(4) -0.007(3) -0.016(3) 0.008(3)
C58A 0.021(3) 0.038(4) 0.029(4) -0.008(3) -0.004(3) -0.003(3)
C59A 0.036(4) 0.014(3) 0.030(4) 0.000(3) -0.014(3) -0.004(3)
C60A 0.027(3) 0.017(3) 0.029(4) -0.002(3) -0.016(3) -0.002(3)
C61A 0.027(3) 0.021(4) 0.039(4) -0.005(3) -0.012(3) -0.001(3)
C62A 0.039(4) 0.019(4) 0.040(4) -0.010(3) -0.018(3) 0.003(3)
C63A 0.028(3) 0.026(4) 0.028(4) 0.001(3) -0.014(3) -0.004(3)
C64A 0.032(4) 0.040(4) 0.031(4) -0.004(3) -0.005(3) -0.011(3)
C65A 0.035(4) 0.020(3) 0.035(4) -0.009(3) -0.013(3) -0.006(3)
C66A 0.039(4) 0.027(4) 0.034(4) -0.010(3) -0.019(3) 0.002(3)
C67A 0.030(4) 0.020(4) 0.036(4) 0.004(3) -0.011(3) -0.007(3)
C68A 0.025(3) 0.024(4) 0.035(4) -0.011(3) -0.010(3) 0.002(3)
C69A 0.032(4) 0.029(4) 0.031(4) -0.006(3) -0.010(3) 0.006(3)
C70A 0.028(3) 0.033(4) 0.026(4) -0.010(3) -0.008(3) -0.004(3)
C71A 0.019(3) 0.025(3) 0.029(4) -0.008(3) -0.003(3) 0.001(3)
C72A 0.030(3) 0.018(3) 0.033(4) -0.004(3) -0.006(3) -0.005(3)
C73A 0.032(3) 0.027(4) 0.032(4) -0.015(3) -0.012(3) 0.001(3)
C74A 0.031(4) 0.017(3) 0.032(4) -0.011(3) -0.013(3) 0.003(3)
C75A 0.031(3) 0.025(4) 0.031(4) -0.001(3) -0.008(3) -0.004(3)
C76A 0.036(4) 0.028(4) 0.029(4) -0.009(3) -0.012(3) -0.003(3)
C77A 0.036(4) 0.015(3) 0.044(4) 0.005(3) -0.017(3) -0.008(3)
C78A 0.035(4) 0.023(4) 0.043(4) -0.007(3) -0.010(3) -0.005(3)
C79A 0.035(4) 0.020(3) 0.040(4) -0.007(3) -0.017(3) -0.004(3)
C80A 0.052(4) 0.016(3) 0.033(4) -0.004(3) -0.019(3) 0.002(3)
C81A 0.037(4) 0.024(3) 0.024(3) -0.007(3) -0.014(3) 0.000(3)
C82A 0.043(4) 0.023(3) 0.030(3) -0.006(3) -0.016(3) -0.003(3)
C83A 0.040(4) 0.030(4) 0.046(4) -0.011(3) -0.016(3) -0.010(3)
C84A 0.042(4) 0.027(4) 0.047(4) -0.016(3) -0.020(3) 0.003(3)
C85A 0.044(4) 0.052(4) 0.040(4) -0.009(3) -0.022(3) 0.004(3)
C86A 0.058(4) 0.049(4) 0.035(4) -0.017(3) -0.020(3) -0.007(3)
C87A 0.057(4) 0.040(4) 0.038(4) -0.010(3) -0.014(4) -0.003(3)
C88A 0.059(5) 0.037(4) 0.081(5) -0.031(4) -0.013(4) 0.001(4)
Cu1B 0.0235(4) 0.0247(4) 0.0305(5) -0.0027(4) -0.0064(4) -0.0017(3)
O1B 0.031(3) 0.037(3) 0.064(3) -0.003(3) -0.005(2) -0.004(2)
O2B 0.046(3) 0.039(3) 0.057(3) -0.010(3) -0.006(3) -0.008(2)
O3B 0.033(3) 0.041(3) 0.048(3) -0.012(2) -0.006(2) -0.005(2)
O4B 0.043(3) 0.025(3) 0.062(3) -0.017(2) -0.019(2) -0.007(2)
O5B 0.038(3) 0.038(3) 0.084(4) -0.022(3) -0.013(3) -0.003(2)
O6B 0.058(3) 0.040(3) 0.060(3) -0.019(2) -0.020(2) -0.013(2)
N1B 0.022(3) 0.010(3) 0.028(3) -0.006(2) -0.001(2) 0.002(2)
N2B 0.024(3) 0.012(3) 0.019(3) -0.003(2) -0.002(2) 0.002(2)
N3B 0.021(3) 0.033(3) 0.044(3) -0.012(3) -0.012(3) 0.005(3)
N4B 0.040(3) 0.026(3) 0.036(3) -0.005(3) -0.017(3) -0.005(3)
N5B 0.018(3) 0.013(3) 0.034(3) -0.001(2) -0.009(2) -0.004(2)
N6B 0.023(3) 0.015(3) 0.029(3) -0.001(2) -0.006(2) -0.003(2)
N7B 0.034(3) 0.022(3) 0.040(3) -0.009(3) -0.007(3) -0.006(3)
N8B 0.043(3) 0.033(3) 0.049(4) -0.013(3) -0.012(3) -0.012(3)
C1B 0.017(3) 0.020(3) 0.032(4) -0.010(3) -0.002(3) 0.002(3)
C2B 0.029(3) 0.025(4) 0.029(4) -0.009(3) -0.006(3) -0.002(3)
C3B 0.045(4) 0.037(4) 0.025(4) -0.015(3) -0.013(3) 0.008(3)
C4B 0.042(4) 0.028(4) 0.024(4) -0.004(3) -0.003(3) -0.006(3)
C5B 0.029(3) 0.019(3) 0.032(4) -0.007(3) 0.000(3) -0.011(3)
C6B 0.027(3) 0.015(3) 0.035(4) -0.015(3) -0.010(3) 0.003(3)
C7B 0.025(3) 0.024(4) 0.031(4) -0.012(3) -0.006(3) 0.000(3)
C8B 0.024(3) 0.015(3) 0.030(4) -0.007(3) -0.006(3) 0.002(3)
C9B 0.029(3) 0.014(3) 0.013(3) 0.002(3) -0.004(3) 0.005(3)
C10B 0.028(3) 0.016(3) 0.025(4) -0.009(3) -0.011(3) 0.007(3)
C11B 0.022(3) 0.019(3) 0.031(4) -0.002(3) -0.010(3) 0.002(3)
C12B 0.041(4) 0.029(4) 0.039(4) -0.014(3) -0.023(3) 0.007(3)
C13B 0.073(5) 0.032(4) 0.039(4) -0.006(4) -0.029(4) 0.009(4)
C14B 0.070(5) 0.031(4) 0.077(6) -0.028(4) -0.055(5) 0.015(4)
C15B 0.032(4) 0.041(5) 0.069(6) -0.022(4) -0.019(4) 0.004(3)
C16B 0.019(3) 0.019(3) 0.031(4) -0.002(3) -0.008(3) 0.003(3)
C17B 0.041(4) 0.030(4) 0.032(4) -0.009(3) -0.015(3) 0.000(3)
C18B 0.031(4) 0.045(4) 0.033(4) -0.005(3) -0.005(3) -0.009(3)
C19B 0.024(3) 0.016(3) 0.037(4) -0.002(3) -0.012(3) 0.001(3)
C20B 0.029(3) 0.012(3) 0.034(4) -0.004(3) -0.012(3) 0.004(3)
C21B 0.032(4) 0.025(4) 0.029(4) -0.010(3) -0.011(3) 0.003(3)
C22B 0.022(3) 0.028(4) 0.035(4) -0.002(3) -0.005(3) -0.006(3)
C23B 0.032(4) 0.031(4) 0.041(4) -0.009(3) -0.017(3) 0.006(3)
C24B 0.028(4) 0.023(4) 0.027(4) 0.002(3) -0.009(3) -0.009(3)
C25B 0.029(4) 0.030(4) 0.055(5) -0.011(3) -0.014(3) 0.001(3)
C26B 0.033(4) 0.019(3) 0.041(4) 0.003(3) -0.011(3) -0.007(3)
C27B 0.028(4) 0.030(4) 0.024(3) -0.008(3) -0.013(3) 0.003(3)
C28B 0.027(4) 0.036(4) 0.050(4) -0.016(4) -0.013(3) 0.012(3)
C29B 0.033(4) 0.032(4) 0.051(4) -0.009(3) -0.008(3) -0.005(3)
C30B 0.028(4) 0.022(3) 0.023(4) -0.004(3) -0.007(3) -0.001(3)
C31B 0.036(4) 0.028(4) 0.037(4) -0.002(3) -0.011(3) -0.002(3)
C32B 0.023(4) 0.052(5) 0.056(5) -0.010(4) -0.016(4) -0.002(3)
C33B 0.034(4) 0.030(4) 0.048(5) -0.004(4) -0.003(4) -0.010(3)
C34B 0.037(4) 0.033(4) 0.048(5) 0.003(3) -0.016(4) -0.003(3)
C35B 0.028(4) 0.042(4) 0.050(5) -0.010(4) -0.020(3) 0.003(3)
C36B 0.056(5) 0.026(4) 0.055(5) -0.015(4) -0.030(4) 0.013(4)
C37B 0.039(4) 0.025(4) 0.044(4) -0.003(3) -0.019(3) -0.009(3)
C38B 0.026(4) 0.024(4) 0.044(4) -0.004(3) -0.008(3) -0.004(3)
C39B 0.030(4) 0.028(4) 0.033(4) -0.005(3) -0.011(3) -0.009(3)
C40B 0.037(4) 0.042(4) 0.035(4) -0.006(3) -0.016(3) 0.005(3)
C41B 0.059(5) 0.029(4) 0.046(5) -0.004(4) -0.017(4) -0.014(4)
C42B 0.049(4) 0.044(5) 0.045(5) -0.009(4) -0.016(4) 0.002(4)
C43B 0.052(4) 0.032(4) 0.054(5) -0.003(4) -0.024(4) 0.005(3)
C44B 0.050(4) 0.033(4) 0.050(4) -0.011(4) -0.023(4) 0.009(3)
C45B 0.021(3) 0.025(4) 0.024(3) -0.006(3) -0.002(3) 0.004(3)
C46B 0.042(4) 0.029(4) 0.027(4) -0.010(3) -0.005(3) 0.003(3)
C47B 0.057(5) 0.056(5) 0.033(4) -0.019(4) -0.011(4) 0.029(4)
C48B 0.093(6) 0.012(4) 0.042(5) -0.008(3) -0.022(4) 0.010(4)
C49B 0.079(5) 0.016(4) 0.046(5) -0.003(3) -0.021(4) 0.003(4)
C50B 0.027(4) 0.019(3) 0.022(3) -0.006(3) -0.009(3) 0.002(3)
C51B 0.023(3) 0.025(4) 0.026(4) -0.008(3) -0.007(3) 0.002(3)
C52B 0.029(3) 0.018(3) 0.017(3) -0.002(3) -0.008(3) -0.002(3)
C53B 0.024(3) 0.019(3) 0.033(4) -0.005(3) -0.009(3) 0.001(3)
C54B 0.028(3) 0.013(3) 0.031(4) -0.011(3) -0.014(3) 0.004(3)
C55B 0.019(3) 0.023(4) 0.017(3) -0.003(3) -0.002(3) -0.001(3)
C56B 0.033(4) 0.022(4) 0.030(4) -0.013(3) -0.002(3) -0.001(3)
C57B 0.035(4) 0.024(4) 0.036(4) -0.016(3) -0.001(3) 0.009(3)
C58B 0.025(3) 0.040(4) 0.029(4) -0.009(3) -0.003(3) -0.003(3)
C59B 0.024(4) 0.025(4) 0.031(4) -0.009(3) 0.000(3) -0.003(3)
C60B 0.020(3) 0.023(4) 0.033(4) -0.006(3) -0.012(3) 0.000(3)
C61B 0.019(3) 0.025(4) 0.029(4) -0.010(3) -0.005(3) 0.001(3)
C62B 0.025(3) 0.016(3) 0.048(4) -0.008(3) -0.017(3) 0.002(3)
C63B 0.039(4) 0.009(3) 0.031(4) 0.002(3) -0.020(3) -0.002(3)
C64B 0.034(4) 0.031(4) 0.030(4) -0.007(3) -0.013(3) -0.008(3)
C65B 0.034(4) 0.025(4) 0.034(4) -0.014(3) -0.013(3) 0.001(3)
C66B 0.030(4) 0.030(4) 0.033(4) -0.004(3) -0.014(3) -0.006(3)
C67B 0.030(4) 0.027(4) 0.034(4) -0.010(3) -0.016(3) 0.005(3)
C68B 0.022(3) 0.025(4) 0.030(4) -0.002(3) -0.013(3) 0.001(3)
C69B 0.030(3) 0.034(4) 0.021(3) -0.010(3) -0.009(3) -0.002(3)
C70B 0.033(3) 0.023(3) 0.026(3) -0.001(3) -0.009(3) -0.001(3)
C71B 0.029(3) 0.026(4) 0.033(4) -0.014(3) -0.020(3) 0.008(3)
C72B 0.036(4) 0.022(4) 0.040(4) -0.005(3) -0.018(3) 0.000(3)
C73B 0.026(3) 0.027(4) 0.032(4) 0.001(3) -0.013(3) -0.006(3)
C74B 0.030(3) 0.010(3) 0.028(3) -0.002(3) -0.006(3) -0.003(3)
C75B 0.060(4) 0.035(4) 0.032(4) -0.009(3) -0.007(3) -0.018(4)
C76B 0.065(5) 0.057(5) 0.032(4) -0.016(4) -0.010(4) -0.023(4)
C77B 0.039(4) 0.020(4) 0.045(4) -0.008(3) -0.023(4) 0.002(3)
C78B 0.028(4) 0.026(4) 0.048(4) -0.005(3) -0.009(3) -0.005(3)
C79B 0.034(4) 0.035(4) 0.040(4) -0.019(3) -0.011(3) 0.003(3)
C80B 0.046(4) 0.036(4) 0.043(4) -0.011(3) -0.014(3) -0.006(3)
C81B 0.038(4) 0.036(4) 0.035(4) -0.012(3) -0.011(3) -0.008(3)
C82B 0.042(4) 0.030(4) 0.039(4) -0.010(3) -0.019(3) -0.002(3)
C83B 0.039(4) 0.049(4) 0.048(4) -0.027(4) -0.014(4) -0.001(3)
C84B 0.055(5) 0.034(4) 0.045(4) -0.017(4) -0.017(4) -0.003(4)
C85B 0.059(4) 0.038(4) 0.071(5) -0.020(4) -0.028(4) 0.002(4)
C86B 0.055(4) 0.046(4) 0.050(4) -0.020(4) -0.006(4) -0.004(3)
C87B 0.062(5) 0.064(5) 0.074(5) -0.030(4) -0.032(4) 0.005(4)
C88B 0.063(5) 0.065(6) 0.054(5) -0.016(4) -0.004(4) -0.011(4)
P1A 0.0335(10) 0.0289(10) 0.0449(11) -0.0156(9) -0.0085(9) 0.0012(8)
F1A 0.071(3) 0.045(3) 0.053(3) -0.024(2) -0.026(2) 0.004(2)
F2A 0.119(4) 0.038(2) 0.080(3) 0.002(2) -0.066(3) -0.009(2)
F3A 0.035(2) 0.159(5) 0.117(4) -0.091(4) -0.006(2) -0.006(3)
F4A 0.055(3) 0.114(4) 0.076(3) -0.071(3) -0.004(2) 0.004(2)
F5A 0.187(5) 0.039(3) 0.148(4) -0.040(3) -0.110(4) 0.040(3)
F6A 0.050(2) 0.071(3) 0.075(3) -0.033(3) 0.011(2) -0.031(2)
P1B 0.0312(10) 0.0362(11) 0.0333(10) -0.0079(9) -0.0060(8) 0.0019(8)
F1B 0.092(3) 0.043(3) 0.067(3) -0.020(2) -0.044(3) 0.008(2)
F2B 0.081(3) 0.027(2) 0.052(2) 0.0010(18) -0.025(2) 0.0062(19)
F3B 0.038(2) 0.054(3) 0.060(3) -0.013(2) -0.013(2) -0.007(2)
F4B 0.107(3) 0.104(4) 0.070(3) -0.062(3) -0.038(3) 0.048(3)
F5B 0.098(3) 0.054(3) 0.060(3) 0.017(2) -0.039(3) -0.019(2)
F6B 0.036(2) 0.145(4) 0.088(3) 0.013(3) -0.021(2) 0.002(3)
P1C 0.0512(11) 0.0519(12) 0.0436(11) -0.0172(10) -0.0108(10) 0.0131(10)
F1C 0.059(3) 0.094(4) 0.100(3) 0.010(3) -0.029(3) 0.022(3)
F2C 0.076(3) 0.120(4) 0.062(3) -0.019(3) 0.014(2) 0.001(3)
F3C 0.086(3) 0.059(3) 0.080(3) -0.022(2) -0.035(2) -0.008(2)
F4C 0.084(3) 0.075(3) 0.072(3) -0.014(2) -0.048(2) 0.007(2)
F5C 0.048(2) 0.061(3) 0.049(2) -0.011(2) 0.0002(19) 0.0047(19)
F6C 0.122(4) 0.068(3) 0.111(4) -0.060(3) -0.018(3) 0.021(3)
P1D 0.0620(12) 0.0248(10) 0.0393(11) -0.0064(8) -0.0015(10) 0.0049(9)
F1D 0.084(3) 0.054(3) 0.078(3) -0.026(2) -0.007(2) -0.017(2)
F2D 0.138(4) 0.071(3) 0.059(3) -0.037(3) 0.038(3) -0.032(3)
F3D 0.140(4) 0.048(2) 0.075(3) -0.025(2) -0.062(3) 0.041(2)
F4D 0.085(3) 0.041(2) 0.076(3) -0.021(2) -0.014(2) -0.003(2)
F5D 0.063(2) 0.050(2) 0.035(2) -0.0005(18) -0.0102(18) 0.0032(19)
F6D 0.074(3) 0.068(3) 0.158(5) -0.028(3) -0.040(3) 0.042(3)
O7A 0.051(3) 0.056(3) 0.064(4) -0.022(3) 0.008(3) -0.005(3)
C95A 0.090(6) 0.050(5) 0.080(6) -0.023(5) -0.032(5) -0.001(4)
C96A 0.050(4) 0.035(3) 0.051(4) -0.012(3) -0.012(3) 0.004(3)
C97A 0.064(6) 0.153(9) 0.098(7) -0.078(7) -0.033(5) 0.032(6)
O7B 0.153(5) 0.085(5) 0.201(6) -0.069(5) -0.119(5) 0.022(4)
C95B 0.072(6) 0.079(6) 0.063(6) -0.004(5) -0.026(5) 0.009(5)
C96B 0.045(5) 0.049(5) 0.108(8) -0.029(6) -0.041(5) 0.005(4)
C97B 0.058(5) 0.109(8) 0.068(6) -0.015(6) -0.037(5) 0.001(5)
O7C 0.101(4) 0.096(4) 0.152(5) -0.083(4) -0.061(4) 0.036(3)
C95C 0.077(6) 0.044(5) 0.115(8) 0.012(5) -0.020(6) 0.008(4)
C96C 0.066(5) 0.066(6) 0.101(7) -0.062(6) -0.031(5) 0.023(5)
C97C 0.109(7) 0.058(6) 0.093(7) -0.016(5) -0.045(6) 0.010(5)
O7D 0.084(4) 0.040(3) 0.053(3) -0.017(3) 0.009(3) -0.018(3)
C95D 0.177(10) 0.043(5) 0.103(7) -0.033(5) -0.093(7) 0.037(6)
C96D 0.046(4) 0.012(3) 0.042(4) -0.001(3) -0.003(4) 0.005(3)
C97D 0.052(6) 0.113(9) 0.139(9) -0.016(7) -0.007(6) 0.023(6)
O7E 0.083(4) 0.155(6) 0.072(4) -0.046(4) -0.051(3) 0.049(4)
C95E 0.121(7) 0.205(9) 0.139(8) -0.096(7) -0.039(6) 0.016(7)
C96E 0.096(5) 0.121(5) 0.074(4) -0.040(4) -0.028(4) 0.015(4)
C97E 0.123(7) 0.157(8) 0.090(6) 0.023(6) -0.033(5) 0.039(6)
O7F 0.179(6) 0.073(4) 0.148(6) -0.028(4) -0.094(5) -0.018(4)
C95F 0.107(7) 0.076(6) 0.086(7) -0.017(5) -0.051(6) -0.023(5)
C96F 0.070(5) 0.042(5) 0.091(7) -0.027(5) -0.044(5) -0.002(4)
C97F 0.087(6) 0.091(7) 0.066(6) 0.016(5) -0.044(5) -0.028(5)
O7G 0.041(3) 0.058(3) 0.035(3) -0.010(3) -0.010(2) 0.008(2)
C95G 0.115(7) 0.068(6) 0.074(6) -0.034(5) -0.042(6) 0.019(6)
C96G 0.020(4) 0.051(5) 0.057(5) -0.020(5) -0.009(4) 0.011(3)
C97G 0.050(5) 0.089(7) 0.057(5) -0.007(5) -0.008(4) -0.005(5)
O7H 0.078(4) 0.218(7) 0.058(4) -0.028(4) -0.033(3) 0.026(4)
C95H 0.072(5) 0.053(5) 0.083(6) -0.007(4) -0.044(5) 0.002(4)
C96H 0.054(5) 0.092(6) 0.051(5) 0.011(5) -0.025(4) -0.013(5)
C97H 0.119(8) 0.125(9) 0.093(8) -0.059(7) -0.005(6) 0.015(7)
O7I 0.040(3) 0.056(3) 0.038(3) -0.011(3) -0.016(2) 0.010(2)
C95I 0.093(6) 0.063(6) 0.060(6) -0.024(5) -0.013(5) 0.015(5)
C96I 0.026(4) 0.052(5) 0.038(4) -0.012(4) -0.016(4) 0.015(3)
C97I 0.044(5) 0.052(5) 0.064(5) 0.000(4) 0.003(4) -0.004(4)
C89A 0.087(6) 0.073(6) 0.053(5) -0.015(5) -0.009(4) -0.007(5)
C90A 0.087(6) 0.080(7) 0.094(7) -0.053(6) -0.038(6) 0.033(5)
C91A 0.086(6) 0.060(6) 0.093(7) -0.013(5) -0.034(6) 0.010(5)
C92A 0.092(6) 0.060(6) 0.057(6) -0.011(5) -0.014(5) 0.003(5)
C93A 0.068(6) 0.090(7) 0.095(7) -0.058(6) -0.031(5) 0.014(5)
C94A 0.126(7) 0.068(6) 0.060(6) -0.037(5) -0.044(5) 0.014(5)
C89B 0.114(8) 0.082(8) 0.062(6) -0.012(6) -0.017(6) 0.008(6)
C90B 0.121(5) 0.097(5) 0.105(5) -0.026(4) -0.044(4) 0.032(4)
C91B 0.225(14) 0.133(12) 0.135(11) -0.091(10) -0.062(10) 0.070(11)
C92B 0.127(5) 0.102(5) 0.105(5) -0.031(4) -0.024(4) 0.017(4)
C93B 0.118(5) 0.096(5) 0.098(5) -0.030(4) -0.042(4) 0.020(4)
C94B 0.189(12) 0.094(9) 0.096(9) -0.029(8) -0.055(8) 0.041(9)

loop_
_atom_type_symbol
_atom_type_description
_atom_type_scat_dispersion_real
_atom_type_scat_dispersion_imag
_atom_type_scat_source
C C 0.0033 0.0016 'International Tables Vol C Tables 4.2.6.8 and 6.1.1.4'
H H 0.0000 0.0000 'International Tables Vol C Tables 4.2.6.8 and 6.1.1.4'
Cu Cu 0.3201 1.2651 'International Tables Vol C Tables 4.2.6.8 and 6.1.1.4'
F F 0.0171 0.0103 'International Tables Vol C Tables 4.2.6.8 and 6.1.1.4'
N N 0.0061 0.0033 'International Tables Vol C Tables 4.2.6.8 and 6.1.1.4'
O O 0.0106 0.0060 'International Tables Vol C Tables 4.2.6.8 and 6.1.1.4'
P P 0.1023 0.0942 'International Tables Vol C Tables 4.2.6.8 and 6.1.1.4'

loop_
_geom_angle_atom_site_label_1
_geom_angle_atom_site_label_2
_geom_angle_atom_site_label_3
_geom_angle
N1A Cu1A N3A 158.78(18)
N1A Cu1A N4A 99.34(17)
N1A Cu1A N6A 85.60(16)
N2A Cu1A N1A 79.57(19)
N2A Cu1A N3A 79.26(18)
N2A Cu1A N4A 113.95(17)
N2A Cu1A N5A 170.40(17)
N2A Cu1A N6A 94.75(16)
N3A Cu1A N4A 87.99(16)
N3A Cu1A N6A 97.54(15)
N4A Cu1A N6A 151.29(17)
N5A Cu1A N1A 101.11(18)
N5A Cu1A N3A 100.00(17)
N5A Cu1A N4A 75.49(17)
N5A Cu1A N6A 75.81(16)
C36A O1A C33A 117.0(5)
C80A O4A C77A 117.7(5)
C1A N1A Cu1A 113.1(3)
C5A N1A Cu1A 128.4(4)
C5A N1A C1A 117.3(5)
C6A N2A Cu1A 118.5(4)
C10A N2A Cu1A 118.8(4)
C10A N2A C6A 121.7(5)
C11A N3A Cu1A 113.7(4)
C15A N3A Cu1A 127.7(4)
C15A N3A C11A 118.6(5)
C45A N4A Cu1A 114.2(4)
C45A N4A C49A 117.4(5)
C49A N4A Cu1A 128.4(4)
C50A N5A Cu1A 120.8(3)
C54A N5A Cu1A 119.7(3)
C54A N5A C50A 119.2(5)
C55A N6A Cu1A 110.6(3)
C55A N6A C59A 117.3(5)
C59A N6A Cu1A 128.5(4)
O3A N7A C38A 122.2(4)
O3A N7A C39A 122.4(4)
C39A N7A C38A 114.8(4)
O6A N8A C82A 122.9(5)
O6A N8A C83A 121.6(5)
C83A N8A C82A 115.0(4)
N1A C1A C2A 122.0(5)
N1A C1A C6A 113.9(5)
C2A C1A C6A 124.0(6)
C1A C2A H2A 120.4
C3A C2A C1A 119.2(6)
C3A C2A H2A 120.4
C2A C3A H3A 120.0
C2A C3A C4A 119.9(6)
C4A C3A H3A 120.0
C3A C4A H4A 121.0
C3A C4A C5A 118.1(6)
C5A C4A H4A 121.0
N1A C5A C4A 123.4(6)
N1A C5A H5A 118.3
C4A C5A H5A 118.3
N2A C6A C1A 113.8(5)
N2A C6A C7A 120.0(5)
C7A C6A C1A 126.1(5)
C6A C7A H7A 120.1
C8A C7A C6A 119.8(6)
C8A C7A H7A 120.1
C7A C8A C9A 119.3(5)
C7A C8A C16A 120.5(5)
C9A C8A C16A 120.1(5)
C8A C9A H9A 120.7
C10A C9A C8A 118.7(5)
C10A C9A H9A 120.7
N2A C10A C9A 120.5(5)
N2A C10A C11A 114.5(5)
C9A C10A C11A 124.9(5)
N3A C11A C10A 113.5(5)
N3A C11A C12A 121.9(5)
C12A C11A C10A 124.6(5)
C11A C12A H12A 120.7
C11A C12A C13A 118.7(5)
C13A C12A H12A 120.7
C12A C13A H13A 120.6
C14A C13A C12A 118.8(6)
C14A C13A H13A 120.6
C13A C14A H14A 120.0
C15A C14A C13A 120.0(6)
C15A C14A H14A 120.0
N3A C15A C14A 121.8(5)
N3A C15A H15A 119.1
C14A C15A H15A 119.1
C17A C16A C8A 120.3(5)
C17A C16A C21A 119.8(5)
C21A C16A C8A 119.9(5)
C16A C17A H17A 120.1
C16A C17A C18A 119.7(6)
C18A C17A H17A 120.1
C17A C18A H18A 119.6
C17A C18A C19A 120.9(6)
C19A C18A H18A 119.6
C18A C19A C22A 120.9(6)
C20A C19A C18A 118.5(5)
C20A C19A C22A 120.6(6)
C19A C20A H20A 119.5
C21A C20A C19A 120.9(6)
C21A C20A H20A 119.5
C16A C21A H21A 119.9
C20A C21A C16A 120.2(6)
C20A C21A H21A 119.9
C23A C22A C19A 178.2(8)
C22A C23A C24A 176.8(7)
C25A C24A C23A 119.2(6)
C29A C24A C23A 122.3(6)
C29A C24A C25A 118.3(6)
C24A C25A H25A 120.0
C26A C25A C24A 120.1(6)
C26A C25A H25A 120.0
C25A C26A H26A 119.0
C25A C26A C27A 122.0(6)
C27A C26A H26A 119.0
C26A C27A C28A 117.6(6)
C26A C27A C30A 121.8(5)
C28A C27A C30A 120.6(5)
C27A C28A H28A 119.8
C29A C28A C27A 120.4(6)
C29A C28A H28A 119.8
C24A C29A H29A 119.2
C28A C29A C24A 121.6(6)
C28A C29A H29A 119.2
C31A C30A C27A 119.4(6)
C35A C30A C27A 122.8(6)
C35A C30A C31A 117.8(6)
C30A C31A H31A 119.8
C32A C31A C30A 120.4(6)
C32A C31A H31A 119.8
C31A C32A H32A 120.2
C33A C32A C31A 119.7(6)
C33A C32A H32A 120.2
C32A C33A O1A 119.0(6)
C32A C33A C34A 121.1(6)
C34A C33A O1A 119.6(6)
C33A C34A H34A 120.4
C35A C34A C33A 119.1(6)
C35A C34A H34A 120.4
C30A C35A H35A 119.1
C34A C35A C30A 121.9(6)
C34A C35A H35A 119.1
O1A C36A C37A 112.2(5)
O2A C36A O1A 123.2(5)
O2A C36A C37A 124.5(5)
C36A C37A C38A 122.2(5)
C40A C37A C36A 126.5(6)
C40A C37A C38A 111.3(5)
N7A C38A C37A 99.7(4)
N7A C38A C41A 109.7(5)
N7A C38A C42A 110.0(5)
C37A C38A C41A 113.1(5)
C42A C38A C37A 113.2(5)
C42A C38A C41A 110.7(5)
N7A C39A C40A 99.0(4)
N7A C39A C43A 110.2(5)
N7A C39A C44A 109.2(5)
C40A C39A C43A 114.0(5)
C40A C39A C44A 112.5(5)
C43A C39A C44A 111.2(5)
C37A C40A C39A 114.8(5)
C37A C40A H40A 122.6
C39A C40A H40A 122.6
C38A C41A H41A 109.5
C38A C41A H41B 109.5
C38A C41A H41C 109.5
H41A C41A H41B 109.5
H41A C41A H41C 109.5
H41B C41A H41C 109.5
C38A C42A H42A 109.5
C38A C42A H42B 109.5
C38A C42A H42C 109.5
H42A C42A H42B 109.5
H42A C42A H42C 109.5
H42B C42A H42C 109.5
C39A C43A H43A 109.5
C39A C43A H43B 109.5
C39A C43A H43C 109.5
H43A C43A H43B 109.5
H43A C43A H43C 109.5
H43B C43A H43C 109.5
C39A C44A H44A 109.5
C39A C44A H44B 109.5
C39A C44A H44C 109.5
H44A C44A H44B 109.5
H44A C44A H44C 109.5
H44B C44A H44C 109.5
N4A C45A C46A 123.6(5)
N4A C45A C50A 114.2(5)
C46A C45A C50A 122.2(5)
C45A C46A H46A 120.7
C45A C46A C47A 118.6(6)
C47A C46A H46A 120.7
C46A C47A H47A 120.4
C48A C47A C46A 119.2(6)
C48A C47A H47A 120.4
C47A C48A H48A 120.4
C47A C48A C49A 119.2(6)
C49A C48A H48A 120.4
N4A C49A C48A 121.9(6)
N4A C49A H49A 119.0
C48A C49A H49A 119.0
N5A C50A C45A 114.9(5)
N5A C50A C51A 120.8(5)
C51A C50A C45A 124.3(5)
C50A C51A H51A 119.4
C50A C51A C52A 121.2(5)
C52A C51A H51A 119.4
C51A C52A C60A 122.3(5)
C53A C52A C51A 116.8(5)
C53A C52A C60A 120.9(5)
C52A C53A H53A 119.6
C54A C53A C52A 120.8(5)
C54A C53A H53A 119.6
N5A C54A C53A 121.1(5)
N5A C54A C55A 116.1(5)
C53A C54A C55A 122.8(5)
N6A C55A C54A 114.8(5)
N6A C55A C56A 122.7(5)
C56A C55A C54A 122.4(5)
C55A C56A H56A 120.5
C55A C56A C57A 119.0(5)
C57A C56A H56A 120.5
C56A C57A H57A 120.4
C58A C57A C56A 119.2(5)
C58A C57A H57A 120.4
C57A C58A H58A 121.2
C59A C58A C57A 117.7(5)
C59A C58A H58A 121.2
N6A C59A C58A 124.1(5)
N6A C59A H59A 117.9
C58A C59A H59A 117.9
C61A C60A C52A 120.9(5)
C61A C60A C65A 117.8(5)
C65A C60A C52A 121.3(5)
C60A C61A H61A 119.0
C60A C61A C62A 122.0(6)
C62A C61A H61A 119.0
C61A C62A H62A 120.0
C61A C62A C63A 120.0(6)
C63A C62A H62A 120.0
C62A C63A C66A 119.5(6)
C64A C63A C62A 118.3(5)
C64A C63A C66A 122.2(5)
C63A C64A H64A 119.7
C65A C64A C63A 120.5(6)
C65A C64A H64A 119.7
C60A C65A H65A 119.3
C64A C65A C60A 121.4(5)
C64A C65A H65A 119.3
C67A C66A C63A 178.8(7)
C66A C67A C68A 177.8(7)
C69A C68A C67A 119.4(6)
C73A C68A C67A 121.4(5)
C73A C68A C69A 119.2(6)
C68A C69A H69A 120.0
C70A C69A C68A 120.0(6)
C70A C69A H69A 120.0
C69A C70A H70A 119.6
C71A C70A C69A 120.8(5)
C71A C70A H70A 119.6
C70A C71A C72A 118.9(5)
C70A C71A C74A 119.9(5)
C72A C71A C74A 121.2(5)
C71A C72A H72A 119.7
C71A C72A C73A 120.6(6)
C73A C72A H72A 119.7
C68A C73A C72A 120.5(6)
C68A C73A H73A 119.8
C72A C73A H73A 119.8
C75A C74A C71A 120.4(5)
C75A C74A C79A 118.8(5)
C79A C74A C71A 120.8(5)
C74A C75A H75A 119.5
C74A C75A C76A 121.0(5)
C76A C75A H75A 119.5
C75A C76A H76A 121.0
C77A C76A C75A 118.1(5)
C77A C76A H76A 121.0
C76A C77A O4A 120.4(6)
C78A C77A O4A 117.2(6)
C78A C77A C76A 122.4(6)
C77A C78A H78A 120.6
C77A C78A C79A 118.9(6)
C79A C78A H78A 120.6
C74A C79A C78A 120.9(6)
C74A C79A H79A 119.5
C78A C79A H79A 119.5
O4A C80A C81A 113.1(5)
O5A C80A O4A 123.1(5)
O5A C80A C81A 123.8(6)
C80A C81A C82A 122.2(5)
C84A C81A C80A 123.8(5)
C84A C81A C82A 113.9(5)
N8A C82A C81A 98.3(4)
N8A C82A C85A 108.7(4)
N8A C82A C86A 109.4(4)
C81A C82A C85A 114.8(4)
C81A C82A C86A 113.5(5)
C86A C82A C85A 111.2(5)
N8A C83A C84A 99.3(5)
N8A C83A C87A 111.0(5)
N8A C83A C88A 109.6(5)
C84A C83A C87A 114.5(5)
C84A C83A C88A 112.0(5)
C88A C83A C87A 110.0(5)
C81A C84A C83A 112.4(6)
C81A C84A H84A 123.8
C83A C84A H84A 123.8
C82A C85A H85A 109.5
C82A C85A H85B 109.5
C82A C85A H85C 109.5
H85A C85A H85B 109.5
H85A C85A H85C 109.5
H85B C85A H85C 109.5
C82A C86A H86A 109.5
C82A C86A H86B 109.5
C82A C86A H86C 109.5
H86A C86A H86B 109.5
H86A C86A H86C 109.5
H86B C86A H86C 109.5
C83A C87A H87A 109.5
C83A C87A H87B 109.5
C83A C87A H87C 109.5
H87A C87A H87B 109.5
H87A C87A H87C 109.5
H87B C87A H87C 109.5
C83A C88A H88A 109.5
C83A C88A H88B 109.5
C83A C88A H88C 109.5
H88A C88A H88B 109.5
H88A C88A H88C 109.5
H88B C88A H88C 109.5
N1B Cu1B N3B 153.46(18)
N1B Cu1B N6B 101.06(15)
N2B Cu1B N1B 76.87(18)
N2B Cu1B N3B 76.83(19)
N2B Cu1B N4B 111.18(18)
N2B Cu1B N5B 172.39(18)
N2B Cu1B N6B 95.07(16)
N4B Cu1B N1B 89.39(16)
N4B Cu1B N3B 96.78(17)
N4B Cu1B N6B 153.41(18)
N5B Cu1B N1B 103.64(18)
N5B Cu1B N3B 102.89(19)
N5B Cu1B N4B 76.43(18)
N5B Cu1B N6B 77.35(17)
N6B Cu1B N3B 84.78(17)
C36B O1B C33B 117.9(5)
C80B O4B C77B 118.0(5)
C1B N1B Cu1B 115.7(4)
C1B N1B C5B 116.0(5)
C5B N1B Cu1B 128.3(4)
C6B N2B Cu1B 119.3(4)
C10B N2B Cu1B 119.6(4)
C10B N2B C6B 120.4(5)
C11B N3B Cu1B 111.4(4)
C15B N3B Cu1B 126.3(5)
C15B N3B C11B 119.8(6)
C45B N4B Cu1B 115.2(4)
C45B N4B C49B 118.4(5)
C49B N4B Cu1B 126.3(5)
C50B N5B Cu1B 120.2(4)
C54B N5B Cu1B 119.6(4)
C54B N5B C50B 120.0(5)
C55B N6B Cu1B 112.6(3)
C59B N6B Cu1B 128.4(4)
C59B N6B C55B 117.4(5)
O3B N7B C38B 121.3(5)
O3B N7B C39B 122.0(4)
C39B N7B C38B 115.6(5)
O6B N8B C82B 121.0(5)
O6B N8B C83B 122.5(4)
C83B N8B C82B 115.9(4)
N1B C1B C2B 124.6(5)
N1B C1B C6B 112.3(5)
C2B C1B C6B 123.1(5)
C1B C2B H2B 121.2
C1B C2B C3B 117.5(5)
C3B C2B H2B 121.2
C2B C3B H3B 120.5
C4B C3B C2B 119.0(6)
C4B C3B H3B 120.5
C3B C4B H4B 120.2
C5B C4B C3B 119.6(6)
C5B C4B H4B 120.2
N1B C5B H5B 118.4
C4B C5B N1B 123.2(5)
C4B C5B H5B 118.4
N2B C6B C1B 115.5(5)
N2B C6B C7B 120.4(6)
C7B C6B C1B 124.1(5)
C6B C7B H7B 120.1
C8B C7B C6B 119.8(6)
C8B C7B H7B 120.1
C7B C8B C9B 117.4(5)
C7B C8B C16B 120.4(5)
C9B C8B C16B 122.3(5)
C8B C9B H9B 119.6
C10B C9B C8B 120.8(5)
C10B C9B H9B 119.6
N2B C10B C9B 121.0(5)
N2B C10B C11B 115.4(5)
C9B C10B C11B 123.5(5)
N3B C11B C10B 115.1(5)
N3B C11B C12B 120.1(5)
C12B C11B C10B 124.5(5)
C11B C12B H12B 119.6
C11B C12B C13B 120.7(6)
C13B C12B H12B 119.6
C12B C13B H13B 121.2
C12B C13B C14B 117.5(6)
C14B C13B H13B 121.2
C13B C14B H14B 120.6
C15B C14B C13B 118.8(6)
C15B C14B H14B 120.6
N3B C15B C14B 123.0(7)
N3B C15B H15B 118.5
C14B C15B H15B 118.5
C17B C16B C8B 119.8(5)
C21B C16B C8B 122.0(5)
C21B C16B C17B 118.2(5)
C16B C17B H17B 119.6
C18B C17B C16B 120.8(6)
C18B C17B H17B 119.6
C17B C18B H18B 119.7
C19B C18B C17B 120.6(6)
C19B C18B H18B 119.7
C18B C19B C20B 119.2(5)
C18B C19B C22B 119.8(6)
C20B C19B C22B 121.0(5)
C19B C20B H20B 119.6
C19B C20B C21B 120.9(5)
C21B C20B H20B 119.6
C16B C21B C20B 120.3(5)
C16B C21B H21B 119.8
C20B C21B H21B 119.8
C23B C22B C19B 178.8(7)
C22B C23B C24B 177.0(7)
C25B C24B C23B 121.5(6)
C25B C24B C29B 118.4(6)
C29B C24B C23B 120.0(5)
C24B C25B H25B 119.9
C24B C25B C26B 120.3(6)
C26B C25B H25B 119.9
C25B C26B H26B 119.3
C27B C26B C25B 121.5(6)
C27B C26B H26B 119.3
C26B C27B C28B 118.0(6)
C26B C27B C30B 120.8(5)
C28B C27B C30B 121.2(5)
C27B C28B H28B 119.6
C29B C28B C27B 120.7(6)
C29B C28B H28B 119.6
C24B C29B H29B 119.4
C28B C29B C24B 121.1(6)
C28B C29B H29B 119.5
C31B C30B C27B 122.2(5)
C31B C30B C35B 117.3(6)
C35B C30B C27B 120.5(5)
C30B C31B H31B 119.1
C32B C31B C30B 121.8(6)
C32B C31B H31B 119.1
C31B C32B H32B 120.7
C31B C32B C33B 118.5(6)
C33B C32B H32B 120.7
C32B C33B O1B 119.4(6)
C34B C33B O1B 119.7(6)
C34B C33B C32B 120.9(6)
C33B C34B H34B 120.1
C33B C34B C35B 119.9(6)
C35B C34B H34B 120.1
C30B C35B H35B 119.3
C34B C35B C30B 121.5(6)
C34B C35B H35B 119.3
O1B C36B C37B 112.5(6)
O2B C36B O1B 122.8(7)
O2B C36B C37B 124.6(6)
C36B C37B C38B 120.2(6)
C40B C37B C36B 125.1(6)
C40B C37B C38B 114.7(6)
N7B C38B C41B 108.4(5)
N7B C38B C42B 110.1(5)
C37B C38B N7B 97.7(5)
C37B C38B C41B 114.8(5)
C37B C38B C42B 113.2(6)
C42B C38B C41B 111.7(5)
N7B C39B C40B 99.4(5)
N7B C39B C43B 111.3(5)
N7B C39B C44B 109.6(5)
C40B C39B C43B 114.2(5)
C40B C39B C44B 111.8(5)
C43B C39B C44B 110.1(5)
C37B C40B C39B 112.0(5)
C37B C40B H40B 124.0
C39B C40B H40B 124.0
C38B C41B H41D 109.5
C38B C41B H41E 109.5
C38B C41B H41F 109.5
H41D C41B H41E 109.5
H41D C41B H41F 109.5
H41E C41B H41F 109.5
C38B C42B H42D 109.5
C38B C42B H42E 109.5
C38B C42B H42F 109.5
H42D C42B H42E 109.5
H42D C42B H42F 109.5
H42E C42B H42F 109.5
C39B C43B H43D 109.5
C39B C43B H43E 109.5
C39B C43B H43F 109.5
H43D C43B H43E 109.5
H43D C43B H43F 109.5
H43E C43B H43F 109.5
C39B C44B H44D 109.5
C39B C44B H44E 109.5
C39B C44B H44F 109.5
H44D C44B H44E 109.5
H44D C44B H44F 109.5
H44E C44B H44F 109.5
N4B C45B C46B 122.8(5)
N4B C45B C50B 114.4(5)
C46B C45B C50B 122.8(5)
C45B C46B H46B 120.5
C47B C46B C45B 119.0(6)
C47B C46B H46B 120.5
C46B C47B H47B 120.9
C46B C47B C48B 118.2(6)
C48B C47B H47B 120.9
C47B C48B H48B 119.9
C49B C48B C47B 120.2(6)
C49B C48B H48B 119.9
N4B C49B C48B 121.5(6)
N4B C49B H49B 119.3
C48B C49B H49B 119.3
N5B C50B C45B 113.2(5)
N5B C50B C51B 120.8(5)
C51B C50B C45B 126.0(5)
C50B C51B H51B 120.0
C50B C51B C52B 120.0(5)
C52B C51B H51B 120.0
C51B C52B C60B 121.9(5)
C53B C52B C51B 117.9(5)
C53B C52B C60B 120.1(5)
C52B C53B H53B 120.1
C54B C53B C52B 119.8(5)
C54B C53B H53B 120.1
N5B C54B C53B 121.5(5)
N5B C54B C55B 114.9(5)
C53B C54B C55B 123.6(5)
N6B C55B C54B 114.2(5)
N6B C55B C56B 122.3(5)
C56B C55B C54B 123.3(5)
C55B C56B H56B 120.5
C57B C56B C55B 119.0(5)
C57B C56B H56B 120.5
C56B C57B H57B 120.6
C56B C57B C58B 118.8(5)
C58B C57B H57B 120.6
C57B C58B H58B 120.4
C59B C58B C57B 119.2(5)
C59B C58B H58B 120.4
N6B C59B C58B 123.2(5)
N6B C59B H59B 118.4
C58B C59B H59B 118.4
C61B C60B C52B 120.1(5)
C61B C60B C65B 118.2(5)
C65B C60B C52B 121.7(5)
C60B C61B H61B 119.5
C60B C61B C62B 121.0(5)
C62B C61B H61B 119.5
C61B C62B H62B 119.9
C61B C62B C63B 120.3(5)
C63B C62B H62B 119.9
C62B C63B C66B 119.3(5)
C64B C63B C62B 119.1(5)
C64B C63B C66B 121.6(6)
C63B C64B H64B 119.9
C65B C64B C63B 120.2(6)
C65B C64B H64B 119.9
C60B C65B H65B 119.4
C64B C65B C60B 121.2(5)
C64B C65B H65B 119.4
C67B C66B C63B 176.4(7)
C66B C67B C68B 178.8(7)
C69B C68B C67B 121.6(5)
C69B C68B C73B 118.6(5)
C73B C68B C67B 119.8(5)
C68B C69B H69B 119.5
C68B C69B C70B 120.9(5)
C70B C69B H69B 119.5
C69B C70B H70B 119.7
C69B C70B C71B 120.5(6)
C71B C70B H70B 119.7
C70B C71B C72B 118.3(5)
C70B C71B C74B 120.9(5)
C72B C71B C74B 120.7(5)
C71B C72B H72B 120.0
C73B C72B C71B 120.0(6)
C73B C72B H72B 120.0
C68B C73B H73B 119.2
C72B C73B C68B 121.7(6)
C72B C73B H73B 119.2
C75B C74B C71B 121.0(5)
C75B C74B C79B 117.9(5)
C79B C74B C71B 121.0(5)
C74B C75B H75B 119.1
C74B C75B C76B 121.9(6)
C76B C75B H75B 119.1
C75B C76B H76B 121.2
C77B C76B C75B 117.6(6)
C77B C76B H76B 121.2
C76B C77B O4B 120.5(6)
C78B C77B O4B 117.4(6)
C78B C77B C76B 122.1(6)
C77B C78B H78B 120.6
C77B C78B C79B 118.8(6)
C79B C78B H78B 120.6
C74B C79B C78B 121.7(6)
C74B C79B H79B 119.2
C78B C79B H79B 119.2
O4B C80B C81B 111.6(5)
O5B C80B O4B 123.9(5)
O5B C80B C81B 124.4(6)
C80B C81B C82B 121.3(5)
C84B C81B C80B 125.4(6)
C84B C81B C82B 113.3(5)
N8B C82B C81B 98.7(4)
N8B C82B C85B 110.1(5)
N8B C82B C86B 109.3(5)
C81B C82B C85B 113.2(5)
C81B C82B C86B 114.0(5)
C85B C82B C86B 110.8(5)
N8B C83B C84B 98.7(5)
N8B C83B C87B 109.2(5)
N8B C83B C88B 108.4(5)
C84B C83B C88B 113.6(5)
C87B C83B C84B 114.0(6)
C87B C83B C88B 111.9(5)
C81B C84B C83B 112.8(5)
C81B C84B H84B 123.6
C83B C84B H84B 123.6
C82B C85B H85D 109.5
C82B C85B H85E 109.5
C82B C85B H85F 109.5
H85D C85B H85E 109.5
H85D C85B H85F 109.5
H85E C85B H85F 109.5
C82B C86B H86D 109.5
C82B C86B H86E 109.5
C82B C86B H86F 109.5
H86D C86B H86E 109.5
H86D C86B H86F 109.5
H86E C86B H86F 109.5
C83B C87B H87D 109.5
C83B C87B H87E 109.5
C83B C87B H87F 109.5
H87D C87B H87E 109.5
H87D C87B H87F 109.5
H87E C87B H87F 109.5
C83B C88B H88D 109.5
C83B C88B H88E 109.5
C83B C88B H88F 109.5
H88D C88B H88E 109.5
H88D C88B H88F 109.5
H88E C88B H88F 109.5
F2A P1A F1A 88.6(2)
F2A P1A F4A 91.5(3)
F2A P1A F5A 176.4(3)
F2A P1A F6A 88.3(2)
F3A P1A F1A 89.2(2)
F3A P1A F2A 90.7(3)
F3A P1A F4A 91.1(2)
F3A P1A F5A 91.7(3)
F3A P1A F6A 179.0(3)
F4A P1A F1A 179.7(3)
F4A P1A F5A 91.2(3)
F4A P1A F6A 89.2(2)
F5A P1A F1A 88.7(2)
F6A P1A F1A 90.5(2)
F6A P1A F5A 89.3(3)
F1B P1B F2B 88.5(2)
F3B P1B F1B 88.5(2)
F3B P1B F2B 89.7(2)
F4B P1B F1B 178.4(3)
F4B P1B F2B 91.2(2)
F4B P1B F3B 89.9(2)
F4B P1B F5B 90.5(3)
F5B P1B F1B 89.7(2)
F5B P1B F2B 178.1(2)
F5B P1B F3B 89.6(2)
F6B P1B F1B 90.5(3)
F6B P1B F2B 89.8(2)
F6B P1B F3B 178.9(3)
F6B P1B F4B 91.1(3)
F6B P1B F5B 90.9(3)
F2C P1C F1C 89.8(2)
F3C P1C F1C 89.6(2)
F3C P1C F2C 90.2(2)
F3C P1C F4C 90.5(2)
F3C P1C F5C 89.4(2)
F3C P1C F6C 179.2(3)
F4C P1C F1C 179.6(3)
F4C P1C F2C 90.6(2)
F4C P1C F5C 90.5(2)
F4C P1C F6C 90.0(2)
F5C P1C F1C 89.1(2)
F5C P1C F2C 178.9(3)
F5C P1C F6C 90.0(2)
F6C P1C F1C 89.9(3)
F6C P1C F2C 90.3(3)
F2D P1D F1D 90.7(2)
F2D P1D F3D 92.3(3)
F2D P1D F4D 89.5(2)
F2D P1D F5D 178.9(3)
F2D P1D F6D 89.6(3)
F3D P1D F1D 89.4(2)
F3D P1D F4D 89.8(2)
F3D P1D F5D 88.8(2)
F4D P1D F1D 179.2(3)
F5D P1D F1D 89.5(2)
F5D P1D F4D 90.3(2)
F6D P1D F1D 91.2(3)
F6D P1D F3D 178.0(3)
F6D P1D F4D 89.6(3)
F6D P1D F5D 89.3(2)
H95A C95A H95B 109.5
H95A C95A H95C 109.5
H95B C95A H95C 109.5
C96A C95A H95A 109.5
C96A C95A H95B 109.5
C96A C95A H95C 109.5
O7A C96A C95A 124.2(7)
O7A C96A C97A 119.5(7)
C95A C96A C97A 116.3(6)
C96A C97A H97A 109.5
C96A C97A H97B 109.5
C96A C97A H97C 109.5
H97A C97A H97B 109.5
H97A C97A H97C 109.5
H97B C97A H97C 109.5
H95D C95B H95E 109.5
H95D C95B H95F 109.5
H95E C95B H95F 109.5
C96B C95B H95D 109.5
C96B C95B H95E 109.5
C96B C95B H95F 109.5
O7B C96B C95B 123.7(9)
O7B C96B C97B 118.9(9)
C95B C96B C97B 117.3(7)
C96B C97B H97D 109.5
C96B C97B H97E 109.5
C96B C97B H97F 109.5
H97D C97B H97E 109.5
H97D C97B H97F 109.5
H97E C97B H97F 109.5
H95G C95C H95H 109.5
H95G C95C H95I 109.5
H95H C95C H95I 109.5
C96C C95C H95G 109.5
C96C C95C H95H 109.5
C96C C95C H95I 109.5
O7C C96C C95C 122.4(9)
O7C C96C C97C 120.4(9)
C95C C96C C97C 117.2(7)
C96C C97C H97G 109.5
C96C C97C H97H 109.5
C96C C97C H97I 109.5
H97G C97C H97H 109.5
H97G C97C H97I 109.5
H97H C97C H97I 109.5
H95J C95D H95K 109.5
H95J C95D H95L 109.5
H95K C95D H95L 109.5
C96D C95D H95J 109.5
C96D C95D H95K 109.5
C96D C95D H95L 109.5
O7D C96D C95D 122.7(7)
O7D C96D C97D 119.3(7)
C95D C96D C97D 117.9(7)
C96D C97D H97J 109.5
C96D C97D H97K 109.5
C96D C97D H97L 109.5
H97J C97D H97K 109.5
H97J C97D H97L 109.5
H97K C97D H97L 109.5
H95M C95E H95N 109.5
H95M C95E H95O 109.5
H95N C95E H95O 109.5
C96E C95E H95M 109.5
C96E C95E H95N 109.5
C96E C95E H95O 109.5
O7E C96E C95E 129.7(11)
O7E C96E C97E 116.3(10)
C95E C96E C97E 114.0(10)
C96E C97E H97M 109.5
C96E C97E H97N 109.5
C96E C97E H97O 109.5
H97M C97E H97N 109.5
H97M C97E H97O 109.5
H97N C97E H97O 109.5
H95P C95F H95Q 109.5
H95P C95F H95R 109.5
H95Q C95F H95R 109.5
C96F C95F H95P 109.5
C96F C95F H95Q 109.5
C96F C95F H95R 109.5
O7F C96F C95F 120.1(8)
O7F C96F C97F 120.4(8)
C95F C96F C97F 119.5(7)
C96F C97F H97P 109.5
C96F C97F H97Q 109.5
C96F C97F H97R 109.5
H97P C97F H97Q 109.5
H97P C97F H97R 109.5
H97Q C97F H97R 109.5
H95S C95G H95T 109.5
H95S C95G H95U 109.5
H95T C95G H95U 109.5
C96G C95G H95S 109.5
C96G C95G H95T 109.5
C96G C95G H95U 109.5
O7G C96G C95G 122.9(7)
O7G C96G C97G 121.1(7)
C95G C96G C97G 115.9(7)
C96G C97G H97S 109.5
C96G C97G H97T 109.5
C96G C97G H97U 109.5
H97S C97G H97T 109.5
H97S C97G H97U 109.5
H97T C97G H97U 109.5
H95V C95H H95W 109.5
H95V C95H H95X 109.5
H95W C95H H95X 109.5
C96H C95H H95V 109.5
C96H C95H H95W 109.5
C96H C95H H95X 109.5
O7H C96H C95H 119.1(8)
O7H C96H C97H 122.7(8)
C95H C96H C97H 118.1(7)
C96H C97H H97V 109.5
C96H C97H H97W 109.5
C96H C97H H97X 109.5
H97V C97H H97W 109.5
H97V C97H H97X 109.5
H97W C97H H97X 109.5
H95Y C95I H 109.5
H95Y C95I HA 109.5
H C95I HA 109.5
C96I C95I H95Y 109.5
C96I C95I H 109.5
C96I C95I HA 109.5
O7I C96I C95I 121.7(7)
O7I C96I C97I 121.1(6)
C95I C96I C97I 117.2(6)
C96I C97I H97Y 109.5
C96I C97I HB 109.5
C96I C97I HC 109.5
H97Y C97I HB 109.5
H97Y C97I HC 109.5
HB C97I HC 109.5
H89A C89A H89B 108.0
C90A C89A H89A 109.3
C90A C89A H89B 109.3
C94A C89A H89A 109.3
C94A C89A H89B 109.3
C94A C89A C90A 111.5(7)
C89A C90A H90A 109.3
C89A C90A H90B 109.3
H90A C90A H90B 108.0
C91A C90A C89A 111.4(7)
C91A C90A H90A 109.3
C91A C90A H90B 109.3
C90A C91A H91A 109.6
C90A C91A H91B 109.6
H91A C91A H91B 108.1
C92A C91A C90A 110.4(7)
C92A C91A H91A 109.6
C92A C91A H91B 109.6
C91A C92A H92A 109.0
C91A C92A H92B 109.0
C91A C92A C93A 112.9(7)
H92A C92A H92B 107.8
C93A C92A H92A 109.0
C93A C92A H92B 109.0
C92A C93A H93A 109.4
C92A C93A H93B 109.4
H93A C93A H93B 108.0
C94A C93A C92A 111.3(7)
C94A C93A H93A 109.4
C94A C93A H93B 109.4
C89A C94A C93A 114.9(7)
C89A C94A H94A 108.5
C89A C94A H94B 108.5
C93A C94A H94A 108.5
C93A C94A H94B 108.5
H94A C94A H94B 107.5
H89C C89B H89D 108.3
C90B C89B H89C 109.9
C90B C89B H89D 109.9
C90B C89B C94B 108.7(9)
C94B C89B H89C 109.9
C94B C89B H89D 109.9
C89B C90B H90C 109.5
C89B C90B H90D 109.5
C89B C90B C91B 110.6(8)
H90C C90B H90D 108.1
C91B C90B H90C 109.5
C91B C90B H90D 109.5
C90B C91B H91C 109.9
C90B C91B H91D 109.9
C90B C91B C92B 108.9(10)
H91C C91B H91D 108.3
C92B C91B H91C 109.9
C92B C91B H91D 109.9
C91B C92B H92C 109.9
C91B C92B H92D 109.9
H92C C92B H92D 108.3
C93B C92B C91B 109.1(10)
C93B C92B H92C 109.9
C93B C92B H92D 109.9
C92B C93B H93C 108.6
C92B C93B H93D 108.6
H93C C93B H93D 107.5
C94B C93B C92B 114.9(9)
C94B C93B H93C 108.6
C94B C93B H93D 108.6
C89B C94B H94C 108.8
C89B C94B H94D 108.8
C93B C94B C89B 113.7(9)
C93B C94B H94C 108.8
C93B C94B H94D 108.8
H94C C94B H94D 107.7

loop_
_geom_bond_atom_site_label_1
_geom_bond_atom_site_label_2
_geom_bond_distance
Cu1A N1A 2.079(5)
Cu1A N2A 1.950(5)
Cu1A N3A 2.088(4)
Cu1A N4A 2.254(5)
Cu1A N5A 2.022(4)
Cu1A N6A 2.311(4)
O1A C33A 1.407(7)
O1A C36A 1.355(6)
O2A C36A 1.205(6)
O3A N7A 1.263(5)
O4A C77A 1.418(7)
O4A C80A 1.343(6)
O5A C80A 1.215(6)
O6A N8A 1.284(5)
N1A C1A 1.366(7)
N1A C5A 1.322(6)
N2A C6A 1.345(7)
N2A C10A 1.336(6)
N3A C11A 1.362(7)
N3A C15A 1.330(6)
N4A C45A 1.337(7)
N4A C49A 1.356(7)
N5A C50A 1.357(6)
N5A C54A 1.353(6)
N6A C55A 1.336(6)
N6A C59A 1.345(7)
N7A C38A 1.486(7)
N7A C39A 1.482(7)
N8A C82A 1.491(7)
N8A C83A 1.478(7)
C1A C2A 1.374(7)
C1A C6A 1.483(7)
C2A H2A 0.9500
C2A C3A 1.363(8)
C3A H3A 0.9500
C3A C4A 1.365(9)
C4A H4A 0.9500
C4A C5A 1.390(8)
C5A H5A 0.9500
C6A C7A 1.391(8)
C7A H7A 0.9500
C7A C8A 1.377(7)
C8A C9A 1.403(8)
C8A C16A 1.502(8)
C9A H9A 0.9500
C9A C10A 1.395(7)
C10A C11A 1.479(7)
C11A C12A 1.369(7)
C12A H12A 0.9500
C12A C13A 1.382(8)
C13A H13A 0.9500
C13A C14A 1.375(8)
C14A H14A 0.9500
C14A C15A 1.363(7)
C15A H15A 0.9500
C16A C17A 1.381(7)
C16A C21A 1.397(7)
C17A H17A 0.9500
C17A C18A 1.390(8)
C18A H18A 0.9500
C18A C19A 1.396(8)
C19A C20A 1.393(8)
C19A C22A 1.440(9)
C20A H20A 0.9500
C20A C21A 1.373(7)
C21A H21A 0.9500
C22A C23A 1.203(8)
C23A C24A 1.434(9)
C24A C25A 1.398(8)
C24A C29A 1.386(8)
C25A H25A 0.9500
C25A C26A 1.358(8)
C26A H26A 0.9500
C26A C27A 1.391(7)
C27A C28A 1.406(8)
C27A C30A 1.478(8)
C28A H28A 0.9500
C28A C29A 1.360(8)
C29A H29A 0.9500
C30A C31A 1.421(8)
C30A C35A 1.377(8)
C31A H31A 0.9500
C31A C32A 1.384(8)
C32A H32A 0.9500
C32A C33A 1.363(8)
C33A C34A 1.391(8)
C34A H34A 0.9500
C34A C35A 1.373(8)
C35A H35A 0.9500
C36A C37A 1.455(8)
C37A C38A 1.515(7)
C37A C40A 1.326(7)
C38A C41A 1.531(8)
C38A C42A 1.505(7)
C39A C40A 1.489(8)
C39A C43A 1.513(7)
C39A C44A 1.530(8)
C40A H40A 0.9500
C41A H41A 0.9800
C41A H41B 0.9800
C41A H41C 0.9800
C42A H42A 0.9800
C42A H42B 0.9800
C42A H42C 0.9800
C43A H43A 0.9800
C43A H43B 0.9800
C43A H43C 0.9800
C44A H44A 0.9800
C44A H44B 0.9800
C44A H44C 0.9800
C45A C46A 1.366(7)
C45A C50A 1.505(7)
C46A H46A 0.9500
C46A C47A 1.386(8)
C47A H47A 0.9500
C47A C48A 1.366(8)
C48A H48A 0.9500
C48A C49A 1.388(8)
C49A H49A 0.9500
C50A C51A 1.366(7)
C51A H51A 0.9500
C51A C52A 1.396(7)
C52A C53A 1.383(7)
C52A C60A 1.494(7)
C53A H53A 0.9500
C53A C54A 1.376(7)
C54A C55A 1.483(7)
C55A C56A 1.383(7)
C56A H56A 0.9500
C56A C57A 1.385(8)
C57A H57A 0.9500
C57A C58A 1.384(8)
C58A H58A 0.9500
C58A C59A 1.376(7)
C59A H59A 0.9500
C60A C61A 1.376(7)
C60A C65A 1.388(7)
C61A H61A 0.9500
C61A C62A 1.377(8)
C62A H62A 0.9500
C62A C63A 1.395(8)
C63A C64A 1.395(8)
C63A C66A 1.440(8)
C64A H64A 0.9500
C64A C65A 1.375(8)
C65A H65A 0.9500
C66A C67A 1.187(8)
C67A C68A 1.455(8)
C68A C69A 1.396(7)
C68A C73A 1.380(8)
C69A H69A 0.9500
C69A C70A 1.394(8)
C70A H70A 0.9500
C70A C71A 1.382(7)
C71A C72A 1.392(7)
C71A C74A 1.503(8)
C72A H72A 0.9500
C72A C73A 1.392(8)
C73A H73A 0.9500
C74A C75A 1.373(7)
C74A C79A 1.383(7)
C75A H75A 0.9500
C75A C76A 1.403(8)
C76A H76A 0.9500
C76A C77A 1.366(8)
C77A C78A 1.362(8)
C78A H78A 0.9500
C78A C79A 1.385(8)
C79A H79A 0.9500
C80A C81A 1.472(8)
C81A C82A 1.492(7)
C81A C84A 1.331(8)
C82A C85A 1.542(7)
C82A C86A 1.514(7)
C83A C84A 1.493(7)
C83A C87A 1.529(8)
C83A C88A 1.529(8)
C84A H84A 0.9500
C85A H85A 0.9800
C85A H85B 0.9800
C85A H85C 0.9800
C86A H86A 0.9800
C86A H86B 0.9800
C86A H86C 0.9800
C87A H87A 0.9800
C87A H87B 0.9800
C87A H87C 0.9800
C88A H88A 0.9800
C88A H88B 0.9800
C88A H88C 0.9800
Cu1B N1B 2.164(4)
Cu1B N2B 1.995(4)
Cu1B N3B 2.209(5)
Cu1B N4B 2.153(5)
Cu1B N5B 1.997(4)
Cu1B N6B 2.200(4)
O1B C33B 1.419(7)
O1B C36B 1.346(7)
O2B C36B 1.212(7)
O3B N7B 1.268(6)
O4B C77B 1.412(7)
O4B C80B 1.350(7)
O5B C80B 1.203(6)
O6B N8B 1.285(5)
N1B C1B 1.342(7)
N1B C5B 1.362(7)
N2B C6B 1.346(6)
N2B C10B 1.331(7)
N3B C11B 1.345(7)
N3B C15B 1.312(7)
N4B C45B 1.322(7)
N4B C49B 1.357(7)
N5B C50B 1.349(6)
N5B C54B 1.345(6)
N6B C55B 1.353(7)
N6B C59B 1.329(6)
N7B C38B 1.513(7)
N7B C39B 1.468(7)
N8B C82B 1.478(7)
N8B C83B 1.466(7)
C1B C2B 1.372(7)
C1B C6B 1.499(8)
C2B H2B 0.9500
C2B C3B 1.391(8)
C3B H3B 0.9500
C3B C4B 1.379(8)
C4B H4B 0.9500
C4B C5B 1.350(7)
C5B H5B 0.9500
C6B C7B 1.405(8)
C7B H7B 0.9500
C7B C8B 1.386(8)
C8B C9B 1.387(7)
C8B C16B 1.487(8)
C9B H9B 0.9500
C9B C10B 1.379(7)
C10B C11B 1.471(7)
C11B C12B 1.368(8)
C12B H12B 0.9500
C12B C13B 1.385(8)
C13B H13B 0.9500
C13B C14B 1.386(9)
C14B H14B 0.9500
C14B C15B 1.365(9)
C15B H15B 0.9500
C16B C17B 1.395(8)
C16B C21B 1.386(7)
C17B H17B 0.9500
C17B C18B 1.378(8)
C18B H18B 0.9500
C18B C19B 1.373(8)
C19B C20B 1.375(7)
C19B C22B 1.450(8)
C20B H20B 0.9500
C20B C21B 1.387(7)
C21B H21B 0.9500
C22B C23B 1.188(8)
C23B C24B 1.437(8)
C24B C25B 1.375(8)
C24B C29B 1.396(8)
C25B H25B 0.9500
C25B C26B 1.393(8)
C26B H26B 0.9500
C26B C27B 1.383(7)
C27B C28B 1.388(8)
C27B C30B 1.472(8)
C28B H28B 0.9500
C28B C29B 1.379(8)
C29B H29B 0.9500
C30B C31B 1.388(7)
C30B C35B 1.401(8)
C31B H31B 0.9500
C31B C32B 1.384(8)
C32B H32B 0.9500
C32B C33B 1.402(9)
C33B C34B 1.352(8)
C34B H34B 0.9500
C34B C35B 1.380(8)
C35B H35B 0.9500
C36B C37B 1.474(9)
C37B C38B 1.489(8)
C37B C40B 1.337(8)
C38B C41B 1.523(8)
C38B C42B 1.519(8)
C39B C40B 1.506(8)
C39B C43B 1.526(8)
C39B C44B 1.546(8)
C40B H40B 0.9500
C41B H41D 0.9800
C41B H41E 0.9800
C41B H41F 0.9800
C42B H42D 0.9800
C42B H42E 0.9800
C42B H42F 0.9800
C43B H43D 0.9800
C43B H43E 0.9800
C43B H43F 0.9800
C44B H44D 0.9800
C44B H44E 0.9800
C44B H44F 0.9800
C45B C46B 1.398(7)
C45B C50B 1.492(7)
C46B H46B 0.9500
C46B C47B 1.373(8)
C47B H47B 0.9500
C47B C48B 1.382(9)
C48B H48B 0.9500
C48B C49B 1.379(9)
C49B H49B 0.9500
C50B C51B 1.394(7)
C51B H51B 0.9500
C51B C52B 1.396(7)
C52B C53B 1.394(7)
C52B C60B 1.496(7)
C53B H53B 0.9500
C53B C54B 1.388(7)
C54B C55B 1.491(7)
C55B C56B 1.378(7)
C56B H56B 0.9500
C56B C57B 1.369(7)
C57B H57B 0.9500
C57B C58B 1.376(8)
C58B H58B 0.9500
C58B C59B 1.365(7)
C59B H59B 0.9500
C60B C61B 1.379(7)
C60B C65B 1.390(7)
C61B H61B 0.9500
C61B C62B 1.383(7)
C62B H62B 0.9500
C62B C63B 1.387(8)
C63B C64B 1.382(7)
C63B C66B 1.462(8)
C64B H64B 0.9500
C64B C65B 1.376(8)
C65B H65B 0.9500
C66B C67B 1.184(8)
C67B C68B 1.466(8)
C68B C69B 1.371(8)
C68B C73B 1.393(7)
C69B H69B 0.9500
C69B C70B 1.393(8)
C70B H70B 0.9500
C70B C71B 1.394(7)
C71B C72B 1.405(8)
C71B C74B 1.512(8)
C72B H72B 0.9500
C72B C73B 1.371(7)
C73B H73B 0.9500
C74B C75B 1.370(7)
C74B C79B 1.373(7)
C75B H75B 0.9500
C75B C76B 1.417(8)
C76B H76B 0.9500
C76B C77B 1.373(8)
C77B C78B 1.355(8)
C78B H78B 0.9500
C78B C79B 1.403(8)
C79B H79B 0.9500
C80B C81B 1.486(8)
C81B C82B 1.503(7)
C81B C84B 1.314(7)
C82B C85B 1.519(8)
C82B C86B 1.520(7)
C83B C84B 1.517(8)
C83B C87B 1.501(8)
C83B C88B 1.538(9)
C84B H84B 0.9500
C85B H85D 0.9800
C85B H85E 0.9800
C85B H85F 0.9800
C86B H86D 0.9800
C86B H86E 0.9800
C86B H86F 0.9800
C87B H87D 0.9800
C87B H87E 0.9800
C87B H87F 0.9800
C88B H88D 0.9800
C88B H88E 0.9800
C88B H88F 0.9800
P1A F1A 1.590(4)
P1A F2A 1.571(4)
P1A F3A 1.567(4)
P1A F4A 1.572(4)
P1A F5A 1.589(5)
P1A F6A 1.572(4)
P1B F1B 1.590(4)
P1B F2B 1.605(4)
P1B F3B 1.587(4)
P1B F4B 1.569(4)
P1B F5B 1.578(4)
P1B F6B 1.567(4)
P1C F1C 1.604(4)
P1C F2C 1.584(4)
P1C F3C 1.580(4)
P1C F4C 1.582(4)
P1C F5C 1.582(4)
P1C F6C 1.583(4)
P1D F1D 1.594(4)
P1D F2D 1.564(4)
P1D F3D 1.584(4)
P1D F4D 1.591(4)
P1D F5D 1.584(3)
P1D F6D 1.580(5)
O7A C96A 1.187(7)
C95A H95A 0.9800
C95A H95B 0.9800
C95A H95C 0.9800
C95A C96A 1.485(9)
C96A C97A 1.506(9)
C97A H97A 0.9800
C97A H97B 0.9800
C97A H97C 0.9800
O7B C96B 1.211(8)
C95B H95D 0.9800
C95B H95E 0.9800
C95B H95F 0.9800
C95B C96B 1.465(10)
C96B C97B 1.483(11)
C97B H97D 0.9800
C97B H97E 0.9800
C97B H97F 0.9800
O7C C96C 1.211(8)
C95C H95G 0.9800
C95C H95H 0.9800
C95C H95I 0.9800
C95C C96C 1.436(11)
C96C C97C 1.499(11)
C97C H97G 0.9800
C97C H97H 0.9800
C97C H97I 0.9800
O7D C96D 1.186(7)
C95D H95J 0.9800
C95D H95K 0.9800
C95D H95L 0.9800
C95D C96D 1.449(9)
C96D C97D 1.475(9)
C97D H97J 0.9800
C97D H97K 0.9800
C97D H97L 0.9800
O7E C96E 1.159(10)
C95E H95M 0.9800
C95E H95N 0.9800
C95E H95O 0.9800
C95E C96E 1.449(12)
C96E C97E 1.500(13)
C97E H97M 0.9800
C97E H97N 0.9800
C97E H97O 0.9800
O7F C96F 1.209(8)
C95F H95P 0.9800
C95F H95Q 0.9800
C95F H95R 0.9800
C95F C96F 1.448(9)
C96F C97F 1.483(10)
C97F H97P 0.9800
C97F H97Q 0.9800
C97F H97R 0.9800
O7G C96G 1.182(7)
C95G H95S 0.9800
C95G H95T 0.9800
C95G H95U 0.9800
C95G C96G 1.479(9)
C96G C97G 1.507(10)
C97G H97S 0.9800
C97G H97T 0.9800
C97G H97U 0.9800
O7H C96H 1.221(8)
C95H H95V 0.9800
C95H H95W 0.9800
C95H H95X 0.9800
C95H C96H 1.474(9)
C96H C97H 1.482(10)
C97H H97V 0.9800
C97H H97W 0.9800
C97H H97X 0.9800
O7I C96I 1.208(7)
C95I H95Y 0.9800
C95I H 0.9800
C95I HA 0.9800
C95I C96I 1.475(9)
C96I C97I 1.507(9)
C97I H97Y 0.9800
C97I HB 0.9800
C97I HC 0.9800
C89A H89A 0.9900
C89A H89B 0.9900
C89A C90A 1.537(11)
C89A C94A 1.464(9)
C90A H90A 0.9900
C90A H90B 0.9900
C90A C91A 1.522(10)
C91A H91A 0.9900
C91A H91B 0.9900
C91A C92A 1.503(9)
C92A H92A 0.9900
C92A H92B 0.9900
C92A C93A 1.517(10)
C93A H93A 0.9900
C93A H93B 0.9900
C93A C94A 1.500(10)
C94A H94A 0.9900
C94A H94B 0.9900
C89B H89C 0.9900
C89B H89D 0.9900
C89B C90B 1.509(11)
C89B C94B 1.525(12)
C90B H90C 0.9900
C90B H90D 0.9900
C90B C91B 1.520(13)
C91B H91C 0.9900
C91B H91D 0.9900
C91B C92B 1.521(14)
C92B H92C 0.9900
C92B H92D 0.9900
C92B C93B 1.469(11)
C93B H93C 0.9900
C93B H93D 0.9900
C93B C94B 1.446(12)
C94B H94C 0.9900
C94B H94D 0.9900

loop_
_geom_torsion_atom_site_label_1
_geom_torsion_atom_site_label_2
_geom_torsion_atom_site_label_3
_geom_torsion_atom_site_label_4
_geom_torsion
Cu1A N1A C1A C2A -165.8(4)
Cu1A N1A C1A C6A 10.0(5)
Cu1A N1A C5A C4A 165.6(4)
Cu1A N2A C6A C1A -4.7(6)
Cu1A N2A C6A C7A 172.3(4)
Cu1A N2A C10A C9A -170.0(4)
Cu1A N2A C10A C11A 6.7(6)
Cu1A N3A C11A C10A 1.4(5)
Cu1A N3A C11A C12A -178.5(4)
Cu1A N3A C15A C14A 177.8(4)
Cu1A N4A C45A C46A -178.3(4)
Cu1A N4A C45A C50A 1.2(6)
Cu1A N4A C49A C48A 179.5(4)
Cu1A N5A C50A C45A -8.1(6)
Cu1A N5A C50A C51A 173.4(4)
Cu1A N5A C54A C53A -171.5(4)
Cu1A N5A C54A C55A 10.6(6)
Cu1A N6A C55A C54A 18.0(6)
Cu1A N6A C55A C56A -158.8(4)
Cu1A N6A C59A C58A 155.1(4)
O1A C33A C34A C35A -175.6(5)
O1A C36A C37A C38A 177.4(5)
O1A C36A C37A C40A -1.4(9)
O2A C36A C37A C38A -2.9(9)
O2A C36A C37A C40A 178.2(6)
O3A N7A C38A C37A -178.3(5)
O3A N7A C38A C41A -59.4(7)
O3A N7A C38A C42A 62.5(7)
O3A N7A C39A C40A 178.5(5)
O3A N7A C39A C43A 58.7(7)
O3A N7A C39A C44A -63.7(7)
O4A C77A C78A C79A -176.2(5)
O4A C80A C81A C82A -177.3(5)
O4A C80A C81A C84A 6.3(8)
O5A C80A C81A C82A 1.9(9)
O5A C80A C81A C84A -174.5(6)
O6A N8A C82A C81A -177.4(5)
O6A N8A C82A C85A -57.6(6)
O6A N8A C82A C86A 64.0(7)
O6A N8A C83A C84A 176.7(5)
O6A N8A C83A C87A 55.9(7)
O6A N8A C83A C88A -65.8(7)
N1A C1A C2A C3A -1.3(8)
N1A C1A C6A N2A -4.0(6)
N1A C1A C6A C7A 179.3(5)
N2A C6A C7A C8A -3.0(8)
N2A C10A C11A N3A -5.1(6)
N2A C10A C11A C12A 174.9(5)
N3A C11A C12A C13A -0.9(8)
N4A C45A C46A C47A -1.7(9)
N4A C45A C50A N5A 4.0(7)
N4A C45A C50A C51A -177.6(5)
N5A C50A C51A C52A -1.6(8)
N5A C54A C55A N6A -19.8(7)
N5A C54A C55A C56A 157.0(5)
N6A C55A C56A C57A -1.7(9)
N7A C39A C40A C37A -4.3(7)
N8A C83A C84A C81A 6.9(7)
C1A N1A C5A C4A -0.5(8)
C1A C2A C3A C4A -1.6(9)
C1A C6A C7A C8A 173.5(5)
C2A C1A C6A N2A 171.7(5)
C2A C1A C6A C7A -5.0(8)
C2A C3A C4A C5A 3.3(9)
C3A C4A C5A N1A -2.3(9)
C5A N1A C1A C2A 2.4(8)
C5A N1A C1A C6A 178.2(4)
C6A N2A C10A C9A -1.4(7)
C6A N2A C10A C11A 175.3(4)
C6A C1A C2A C3A -176.8(5)
C6A C7A C8A C9A 0.2(8)
C6A C7A C8A C16A -175.8(5)
C7A C8A C9A C10A 1.9(8)
C7A C8A C16A C17A 29.7(8)
C7A C8A C16A C21A -152.0(5)
C8A C9A C10A N2A -1.4(7)
C8A C9A C10A C11A -177.7(5)
C8A C16A C17A C18A 178.5(5)
C8A C16A C21A C20A -178.8(5)
C9A C8A C16A C17A -146.3(5)
C9A C8A C16A C21A 32.0(8)
C9A C10A C11A N3A 171.4(5)
C9A C10A C11A C12A -8.6(8)
C10A N2A C6A C1A -173.3(4)
C10A N2A C6A C7A 3.6(7)
C10A C11A C12A C13A 179.1(5)
C11A N3A C15A C14A -2.3(7)
C11A C12A C13A C14A 1.0(8)
C12A C13A C14A C15A -1.7(8)
C13A C14A C15A N3A 2.4(8)
C15A N3A C11A C10A -178.5(4)
C15A N3A C11A C12A 1.5(7)
C16A C8A C9A C10A 178.0(5)
C16A C17A C18A C19A -0.4(9)
C17A C16A C21A C20A -0.6(8)
C17A C18A C19A C20A 1.0(9)
C17A C18A C19A C22A 178.9(6)
C18A C19A C20A C21A -1.3(9)
C19A C20A C21A C16A 1.1(9)
C21A C16A C17A C18A 0.2(9)
C22A C19A C20A C21A -179.3(6)
C23A C24A C25A C26A 174.2(6)
C23A C24A C29A C28A -176.0(6)
C24A C25A C26A C27A 2.3(9)
C25A C24A C29A C28A 0.0(10)
C25A C26A C27A C28A -0.7(9)
C25A C26A C27A C30A 179.5(6)
C26A C27A C28A C29A -1.3(9)
C26A C27A C30A C31A 49.8(8)
C26A C27A C30A C35A -129.4(7)
C27A C28A C29A C24A 1.6(10)
C27A C30A C31A C32A -177.9(5)
C27A C30A C35A C34A 176.7(6)
C28A C27A C30A C31A -130.0(6)
C28A C27A C30A C35A 50.8(9)
C29A C24A C25A C26A -1.9(9)
C30A C27A C28A C29A 178.5(6)
C30A C31A C32A C33A -0.4(9)
C31A C30A C35A C34A -2.5(9)
C31A C32A C33A O1A 174.5(5)
C31A C32A C33A C34A 0.6(9)
C32A C33A C34A C35A -1.7(9)
C33A O1A C36A O2A -0.3(9)
C33A O1A C36A C37A 179.4(5)
C33A C34A C35A C30A 2.7(9)
C35A C30A C31A C32A 1.3(9)
C36A O1A C33A C32A 115.8(6)
C36A O1A C33A C34A -70.2(7)
C36A C37A C38A N7A -175.7(5)
C36A C37A C38A C41A 68.0(7)
C36A C37A C38A C42A -58.9(7)
C36A C37A C40A C39A 179.6(6)
C38A N7A C39A C40A 6.7(6)
C38A N7A C39A C43A -113.2(5)
C38A N7A C39A C44A 124.4(5)
C38A C37A C40A C39A 0.7(7)
C39A N7A C38A C37A -6.4(6)
C39A N7A C38A C41A 112.5(5)
C39A N7A C38A C42A -125.6(5)
C40A C37A C38A N7A 3.4(6)
C40A C37A C38A C41A -113.0(6)
C40A C37A C38A C42A 120.1(5)
C43A C39A C40A C37A 112.7(6)
C44A C39A C40A C37A -119.5(6)
C45A N4A C49A C48A 0.1(8)
C45A C46A C47A C48A 0.9(9)
C45A C50A C51A C52A -179.9(5)
C46A C45A C50A N5A -176.5(5)
C46A C45A C50A C51A 1.9(8)
C46A C47A C48A C49A 0.3(10)
C47A C48A C49A N4A -0.9(9)
C49A N4A C45A C46A 1.2(8)
C49A N4A C45A C50A -179.3(5)
C50A N5A C54A C53A 1.9(7)
C50A N5A C54A C55A -176.0(5)
C50A C45A C46A C47A 178.8(5)
C50A C51A C52A C53A 1.1(8)
C50A C51A C52A C60A 177.9(5)
C51A C52A C53A C54A 0.8(8)
C51A C52A C60A C61A -153.6(5)
C51A C52A C60A C65A 24.1(8)
C52A C53A C54A N5A -2.4(8)
C52A C53A C54A C55A 175.4(5)
C52A C60A C61A C62A 176.5(5)
C52A C60A C65A C64A -176.3(5)
C53A C52A C60A C61A 23.1(8)
C53A C52A C60A C65A -159.3(5)
C53A C54A C55A N6A 162.4(5)
C53A C54A C55A C56A -20.8(8)
C54A N5A C50A C45A 178.6(4)
C54A N5A C50A C51A 0.1(7)
C54A C55A C56A C57A -178.2(5)
C55A N6A C59A C58A -1.3(8)
C55A C56A C57A C58A 1.3(9)
C56A C57A C58A C59A -0.9(9)
C57A C58A C59A N6A 1.0(9)
C59A N6A C55A C54A 178.4(5)
C59A N6A C55A C56A 1.6(8)
C60A C52A C53A C54A -176.0(5)
C60A C61A C62A C63A 0.9(9)
C61A C60A C65A C64A 1.4(8)
C61A C62A C63A C64A -0.8(9)
C61A C62A C63A C66A -178.4(5)
C62A C63A C64A C65A 1.0(9)
C63A C64A C65A C60A -1.4(9)
C65A C60A C61A C62A -1.2(9)
C66A C63A C64A C65A 178.6(6)
C67A C68A C69A C70A 176.0(5)
C67A C68A C73A C72A -177.0(5)
C68A C69A C70A C71A 1.9(8)
C69A C68A C73A C72A 1.9(8)
C69A C70A C71A C72A 0.0(8)
C69A C70A C71A C74A -177.7(5)
C70A C71A C72A C73A -1.0(8)
C70A C71A C74A C75A -29.8(8)
C70A C71A C74A C79A 149.8(5)
C71A C72A C73A C68A 0.0(8)
C71A C74A C75A C76A 180.0(5)
C71A C74A C79A C78A -179.7(5)
C72A C71A C74A C75A 152.5(5)
C72A C71A C74A C79A -27.9(8)
C73A C68A C69A C70A -2.9(8)
C74A C71A C72A C73A 176.7(5)
C74A C75A C76A C77A -0.4(9)
C75A C74A C79A C78A -0.1(9)
C75A C76A C77A O4A 176.3(5)
C75A C76A C77A C78A 0.1(9)
C76A C77A C78A C79A 0.1(9)
C77A O4A C80A O5A 9.3(8)
C77A O4A C80A C81A -171.5(5)
C77A C78A C79A C74A -0.1(9)
C79A C74A C75A C76A 0.3(9)
C80A O4A C77A C76A 65.4(7)
C80A O4A C77A C78A -118.2(6)
C80A C81A C82A N8A 177.9(5)
C80A C81A C82A C85A 62.8(7)
C80A C81A C82A C86A -66.6(7)
C80A C81A C84A C83A 175.7(5)
C82A N8A C83A C84A -10.8(6)
C82A N8A C83A C87A -131.6(5)
C82A N8A C83A C88A 106.7(5)
C82A C81A C84A C83A -1.0(7)
C83A N8A C82A C81A 10.2(6)
C83A N8A C82A C85A 130.0(5)
C83A N8A C82A C86A -108.4(5)
C84A C81A C82A N8A -5.3(6)
C84A C81A C82A C85A -120.4(6)
C84A C81A C82A C86A 110.1(6)
C87A C83A C84A C81A 125.1(6)
C88A C83A C84A C81A -108.8(6)
Cu1B N1B C1B C2B -179.0(4)
Cu1B N1B C1B C6B 0.2(5)
Cu1B N1B C5B C4B 178.3(4)
Cu1B N2B C6B C1B -7.0(6)
Cu1B N2B C6B C7B 172.4(4)
Cu1B N2B C10B C9B -173.8(4)
Cu1B N2B C10B C11B 2.6(6)
Cu1B N3B C11B C10B -13.4(6)
Cu1B N3B C11B C12B 161.1(4)
Cu1B N3B C15B C14B -157.2(5)
Cu1B N4B C45B C46B 178.6(4)
Cu1B N4B C45B C50B -3.1(6)
Cu1B N4B C49B C48B -178.4(5)
Cu1B N5B C50B C45B 7.3(6)
Cu1B N5B C50B C51B -175.1(4)
Cu1B N5B C54B C53B 172.8(4)
Cu1B N5B C54B C55B -8.8(6)
Cu1B N6B C55B C54B -11.3(6)
Cu1B N6B C55B C56B 164.8(4)
Cu1B N6B C59B C58B -163.6(4)
O1B C33B C34B C35B -175.7(6)
O1B C36B C37B C38B -176.6(5)
O1B C36B C37B C40B 1.8(10)
O2B C36B C37B C38B 5.6(10)
O2B C36B C37B C40B -176.0(7)
O3B N7B C38B C37B 176.4(5)
O3B N7B C38B C41B -64.3(7)
O3B N7B C38B C42B 58.2(7)
O3B N7B C39B C40B -176.3(5)
O3B N7B C39B C43B 63.0(7)
O3B N7B C39B C44B -59.0(7)
O4B C77B C78B C79B -176.7(5)
O4B C80B C81B C82B 170.1(5)
O4B C80B C81B C84B -12.6(9)
O5B C80B C81B C82B -7.7(10)
O5B C80B C81B C84B 169.6(7)
O6B N8B C82B C81B 179.9(5)
O6B N8B C82B C85B -61.4(7)
O6B N8B C82B C86B 60.6(7)
O6B N8B C83B C84B 179.5(5)
O6B N8B C83B C87B -61.3(8)
O6B N8B C83B C88B 60.9(7)
N1B C1B C2B C3B 0.7(8)
N1B C1B C6B N2B 4.1(6)
N1B C1B C6B C7B -175.2(5)
N2B C6B C7B C8B -1.1(8)
N2B C10B C11B N3B 8.1(7)
N2B C10B C11B C12B -166.2(5)
N3B C11B C12B C13B 0.9(8)
N4B C45B C46B C47B -0.5(9)
N4B C45B C50B N5B -2.3(7)
N4B C45B C50B C51B -179.8(5)
N5B C50B C51B C52B 2.0(8)
N5B C54B C55B N6B 13.3(7)
N5B C54B C55B C56B -162.7(5)
N6B C55B C56B C57B 1.6(9)
N7B C39B C40B C37B 4.7(7)
N8B C83B C84B C81B -4.0(7)
C1B N1B C5B C4B -1.6(7)
C1B C2B C3B C4B -1.6(8)
C1B C6B C7B C8B 178.2(5)
C2B C1B C6B N2B -176.7(5)
C2B C1B C6B C7B 4.0(8)
C2B C3B C4B C5B 1.0(8)
C3B C4B C5B N1B 0.7(9)
C5B N1B C1B C2B 0.9(7)
C5B N1B C1B C6B -179.9(4)
C6B N2B C10B C9B -3.0(7)
C6B N2B C10B C11B 173.3(4)
C6B C1B C2B C3B -178.4(5)
C6B C7B C8B C9B 2.0(8)
C6B C7B C8B C16B -176.9(5)
C7B C8B C9B C10B -3.3(8)
C7B C8B C16B C17B 149.9(5)
C7B C8B C16B C21B -27.2(8)
C8B C9B C10B N2B 3.9(8)
C8B C9B C10B C11B -172.1(5)
C8B C16B C17B C18B -178.1(5)
C8B C16B C21B C20B 178.3(5)
C9B C8B C16B C17B -28.8(8)
C9B C8B C16B C21B 154.0(5)
C9B C10B C11B N3B -175.6(5)
C9B C10B C11B C12B 10.1(8)
C10B N2B C6B C1B -177.7(4)
C10B N2B C6B C7B 1.6(7)
C10B C11B C12B C13B 175.0(5)
C11B N3B C15B C14B 3.0(9)
C11B C12B C13B C14B -1.1(9)
C12B C13B C14B C15B 2.1(9)
C13B C14B C15B N3B -3.1(10)
C15B N3B C11B C10B -176.4(5)
C15B N3B C11B C12B -1.8(8)
C16B C8B C9B C10B 175.5(5)
C16B C17B C18B C19B 0.1(9)
C17B C16B C21B C20B 1.1(8)
C17B C18B C19B C20B 0.3(9)
C17B C18B C19B C22B -178.2(6)
C18B C19B C20B C21B 0.1(8)
C19B C20B C21B C16B -0.8(8)
C21B C16B C17B C18B -0.8(8)
C22B C19B C20B C21B 178.5(5)
C23B C24B C25B C26B -174.9(6)
C23B C24B C29B C28B 176.1(6)
C24B C25B C26B C27B -0.8(9)
C25B C24B C29B C28B -0.4(9)
C25B C26B C27B C28B -1.2(9)
C25B C26B C27B C30B 180.0(5)
C26B C27B C28B C29B 2.4(9)
C26B C27B C30B C31B 135.3(6)
C26B C27B C30B C35B -43.0(8)
C27B C28B C29B C24B -1.7(10)
C27B C30B C31B C32B -176.0(5)
C27B C30B C35B C34B 177.0(5)
C28B C27B C30B C31B -43.4(8)
C28B C27B C30B C35B 138.3(6)
C29B C24B C25B C26B 1.6(9)
C30B C27B C28B C29B -178.8(6)
C30B C31B C32B C33B -0.6(9)
C31B C30B C35B C34B -1.4(9)
C31B C32B C33B O1B 176.7(5)
C31B C32B C33B C34B -2.2(10)
C32B C33B C34B C35B 3.2(10)
C33B O1B C36B O2B -0.5(10)
C33B O1B C36B C37B -178.4(6)
C33B C34B C35B C30B -1.4(10)
C35B C30B C31B C32B 2.4(9)
C36B O1B C33B C32B 67.3(8)
C36B O1B C33B C34B -113.8(7)
C36B C37B C38B N7B 173.6(5)
C36B C37B C38B C41B 59.3(8)
C36B C37B C38B C42B -70.6(8)
C36B C37B C40B C39B -178.2(6)
C38B N7B C39B C40B -8.3(6)
C38B N7B C39B C43B -129.0(5)
C38B N7B C39B C44B 108.9(5)
C38B C37B C40B C39B 0.2(8)
C39B N7B C38B C37B 8.4(6)
C39B N7B C38B C41B 127.7(5)
C39B N7B C38B C42B -109.8(6)
C40B C37B C38B N7B -4.9(7)
C40B C37B C38B C41B -119.2(6)
C40B C37B C38B C42B 110.8(6)
C43B C39B C40B C37B 123.3(6)
C44B C39B C40B C37B -110.9(6)
C45B N4B C49B C48B -2.7(9)
C45B C46B C47B C48B -1.2(9)
C45B C50B C51B C52B 179.3(5)
C46B C45B C50B N5B 176.0(5)
C46B C45B C50B C51B -1.5(9)
C46B C47B C48B C49B 0.9(10)
C47B C48B C49B N4B 1.1(10)
C49B N4B C45B C46B 2.4(9)
C49B N4B C45B C50B -179.3(5)
C50B N5B C54B C53B -2.8(8)
C50B N5B C54B C55B 175.7(5)
C50B C45B C46B C47B -178.7(5)
C50B C51B C52B C53B -2.2(8)
C50B C51B C52B C60B -179.0(5)
C51B C52B C53B C54B 0.0(8)
C51B C52B C60B C61B 150.9(5)
C51B C52B C60B C65B -28.4(8)
C52B C53B C54B N5B 2.5(8)
C52B C53B C54B C55B -175.8(5)
C52B C60B C61B C62B -178.6(5)
C52B C60B C65B C64B 178.7(5)
C53B C52B C60B C61B -25.9(8)
C53B C52B C60B C65B 154.9(5)
C53B C54B C55B N6B -168.3(5)
C53B C54B C55B C56B 15.7(9)
C54B N5B C50B C45B -177.2(5)
C54B N5B C50B C51B 0.5(8)
C54B C55B C56B C57B 177.3(5)
C55B N6B C59B C58B 0.9(9)
C55B C56B C57B C58B 0.1(9)
C56B C57B C58B C59B -1.3(9)
C57B C58B C59B N6B 0.8(9)
C59B N6B C55B C54B -178.1(5)
C59B N6B C55B C56B -2.1(8)
C60B C52B C53B C54B 176.8(5)
C60B C61B C62B C63B 0.7(9)
C61B C60B C65B C64B -0.6(8)
C61B C62B C63B C64B -2.1(9)
C61B C62B C63B C66B 177.9(5)
C62B C63B C64B C65B 2.2(8)
C63B C64B C65B C60B -0.9(9)
C65B C60B C61B C62B 0.6(8)
C66B C63B C64B C65B -177.8(5)
C67B C68B C69B C70B 177.4(5)
C67B C68B C73B C72B -177.6(5)
C68B C69B C70B C71B -0.2(8)
C69B C68B C73B C72B 0.6(8)
C69B C70B C71B C72B 1.3(8)
C69B C70B C71B C74B -176.6(5)
C70B C71B C72B C73B -1.5(8)
C70B C71B C74B C75B -169.1(5)
C70B C71B C74B C79B 13.4(8)
C71B C72B C73B C68B 0.6(8)
C71B C74B C75B C76B -178.2(6)
C71B C74B C79B C78B 179.2(5)
C72B C71B C74B C75B 12.9(8)
C72B C71B C74B C79B -164.6(5)
C73B C68B C69B C70B -0.7(8)
C74B C71B C72B C73B 176.5(5)
C74B C75B C76B C77B -0.4(10)
C75B C74B C79B C78B 1.6(9)
C75B C76B C77B O4B 177.5(6)
C75B C76B C77B C78B 0.5(10)
C76B C77B C78B C79B 0.5(9)
C77B O4B C80B O5B -1.1(9)
C77B O4B C80B C81B -178.9(5)
C77B C78B C79B C74B -1.6(9)
C79B C74B C75B C76B -0.7(9)
C80B O4B C77B C76B 59.3(8)
C80B O4B C77B C78B -123.5(6)
C80B C81B C82B N8B -177.1(5)
C80B C81B C82B C85B 66.5(7)
C80B C81B C82B C86B -61.4(7)
C80B C81B C84B C83B -178.3(6)
C82B N8B C83B C84B 7.8(7)
C82B N8B C83B C87B 127.1(6)
C82B N8B C83B C88B -110.8(6)
C82B C81B C84B C83B -0.8(8)
C83B N8B C82B C81B -8.2(7)
C83B N8B C82B C85B 110.4(6)
C83B N8B C82B C86B -127.6(5)
C84B C81B C82B N8B 5.2(7)
C84B C81B C82B C85B -111.2(6)
C84B C81B C82B C86B 121.0(6)
C87B C83B C84B C81B -119.7(6)
C88B C83B C84B C81B 110.5(6)
C89A C90A C91A C92A 54.9(10)
C90A C89A C94A C93A 52.0(10)
C90A C91A C92A C93A -54.6(10)
C91A C92A C93A C94A 51.8(10)
C92A C93A C94A C89A -50.9(10)
C94A C89A C90A C91A -53.6(10)
C89B C90B C91B C92B 61.7(13)
C90B C89B C94B C93B 51.2(13)
C90B C91B C92B C93B -58.6(13)
C91B C92B C93B C94B 55.1(14)
C92B C93B C94B C89B -52.3(15)
C94B C89B C90B C91B -56.4(13)
